data_7246553
loop_
_publ_author_name
'M\"uller, Carsten'
'Schu, Justin'
'Morgenstern, Bernd'
'Zimmer, Michael'
'Schmidtmann, Marc'
'Sch\"afer, Andr\'e'

_publ_section_title
;
 Phosphanyl-substituted tin half-sandwich complexes
;
_journal_issue 15
_journal_name_full 'RSC Advances'
_journal_page_first 10249
_journal_page_last 10253
_journal_paper_doi 10.1039/D3RA01384G
_journal_volume 13
_journal_year 2023
_chemical_formula_moiety '2(C16 Al F36 O4), C22 H36 Ag Cl P2 Sn2, 2(C7 H8)'
_chemical_formula_sum 'C68 H52 Ag Al2 Cl F72 O8 P2 Sn2'
_chemical_formula_weight 2861.69
_chemical_properties_physical Air-sensitive,Moisture-sensitive
_space_group_crystal_system monoclinic
_space_group_IT_number 14
_space_group_name_Hall '-P 2ybc'
_space_group_name_H-M_alt 'P 1 21/c 1'
_atom_sites_solution_hydrogens geom
_atom_sites_solution_primary direct
_atom_sites_solution_secondary difmap
_audit_creation_method SHELXL-2018/3
_audit_update_record
;
2023-02-15 deposited with the CCDC.	2023-03-22 downloaded from the CCDC.
;
_cell_angle_alpha 90
_cell_angle_beta 94.9170(10)
_cell_angle_gamma 90
_cell_formula_units_Z 4
_cell_length_a 14.6726(5)
_cell_length_b 30.0339(11)
_cell_length_c 22.3253(6)
_cell_measurement_reflns_used 9725
_cell_measurement_temperature 133(2)
_cell_measurement_theta_max 29.66
_cell_measurement_theta_min 2.47
_cell_volume 9802.0(6)
_computing_cell_refinement 'SAINT  (Bruker, 2019)'
_computing_data_collection 'APEX 3 (Bruker, 2019)'
_computing_data_reduction 'SAINT  (Bruker, 2019)'
_computing_publication_material 'SHELXL-2018/3 (Sheldrick, 2015)'
_computing_structure_refinement
;
SHELXL-2018/3 (Sheldrick, 2015),                                              
SHELXLe Rev 1000 (Huebschle et al., 2011)
;
_computing_structure_solution 'SHELXT 2018/2 (Sheldrick, 2015)'
_diffrn_ambient_temperature 133(2)
_diffrn_measured_fraction_theta_full 1.000
_diffrn_measured_fraction_theta_max 1.000
_diffrn_measurement_device_type 'Bruker AXS D8 Venture, Photon II'
_diffrn_measurement_method '\f and \w scans'
_diffrn_radiation_type MoK\a
_diffrn_radiation_wavelength 0.71073
_diffrn_reflns_av_R_equivalents 0.0411
_diffrn_reflns_av_unetI/netI 0.0208
_diffrn_reflns_Laue_measured_fraction_full 1.000
_diffrn_reflns_Laue_measured_fraction_max 1.000
_diffrn_reflns_limit_h_max 18
_diffrn_reflns_limit_h_min -18
_diffrn_reflns_limit_k_max 38
_diffrn_reflns_limit_k_min -33
_diffrn_reflns_limit_l_max 28
_diffrn_reflns_limit_l_min -28
_diffrn_reflns_number 194671
_diffrn_reflns_point_group_measured_fraction_full 1.000
_diffrn_reflns_point_group_measured_fraction_max 1.000
_diffrn_reflns_theta_full 25.242
_diffrn_reflns_theta_max 27.102
_diffrn_reflns_theta_min 1.944
_diffrn_source 'INCOATEC I\^A?S microfocus sealed tube'
_exptl_absorpt_coefficient_mu 0.968
_exptl_absorpt_correction_T_max 0.7461
_exptl_absorpt_correction_T_min 0.6871
_exptl_absorpt_correction_type multi-scan
_exptl_absorpt_process_details
;
 SADABS 2016/2: Krause, L., Herbst-Irmer, R., Sheldrick G.M. & Stalke D.,
 J. Appl. Cryst. 48 (2015) 3-10
;
_exptl_crystal_colour colourless
_exptl_crystal_density_diffrn 1.939
_exptl_crystal_density_meas ?
_exptl_crystal_description plate
_exptl_crystal_F_000 5568
_exptl_crystal_size_max 0.315
_exptl_crystal_size_mid 0.232
_exptl_crystal_size_min 0.093
_refine_diff_density_max 1.512
_refine_diff_density_min -1.074
_refine_diff_density_rms 0.121
_refine_ls_extinction_method none
_refine_ls_goodness_of_fit_ref 1.026
_refine_ls_hydrogen_treatment constr
_refine_ls_matrix_type full
_refine_ls_number_parameters 2177
_refine_ls_number_reflns 21626
_refine_ls_number_restraints 10019
_refine_ls_restrained_S_all 1.289
_refine_ls_R_factor_all 0.0782
_refine_ls_R_factor_gt 0.0637
_refine_ls_shift/su_max 0.001
_refine_ls_shift/su_mean 0.000
_refine_ls_structure_factor_coef Fsqd
_refine_ls_weighting_details 'w=1/[\s^2^(Fo^2^)+(0.1049P)^2^+34.8847P] where P=(Fo^2^+2Fc^2^)/3'
_refine_ls_weighting_scheme calc
_refine_ls_wR_factor_gt 0.1769
_refine_ls_wR_factor_ref 0.1927
_reflns_Friedel_coverage 0.000
_reflns_number_gt 17374
_reflns_number_total 21626
_reflns_threshold_expression 'I > 2\s(I)'
_cod_data_source_file d3ra01384g2.cif
_cod_data_source_block sh4491_a
_cod_depositor_comments
;
The following automatic conversions were performed:

data item '_exptl_crystal_density_meas' value 'not measured' was
changed to '?' -- the value is perceived as not measured.

Automatic conversion script
Id: cif_fix_values 7556 2019-12-06 15:28:31Z antanas 
;
_cod_original_sg_symbol_H-M 'P 21/c'
_cod_database_code 7246553
_shelx_shelxl_version_number 2018/3
_shelx_space_group_comment
;
The symmetry employed for this shelxl refinement is uniquely defined
by the following loop, which should always be used as a source of
symmetry information in preference to the above space-group names.
They are only intended as comments.
;
_shelx_estimated_absorpt_t_min 0.750
_shelx_estimated_absorpt_t_max 0.915

loop_
_space_group_symop_operation_xyz
'x, y, z'
'-x, y+1/2, -z+1/2'
'-x, -y, -z'
'x, -y-1/2, z-1/2'

loop_
_atom_site_label
_atom_site_type_symbol
_atom_site_fract_x
_atom_site_fract_y
_atom_site_fract_z
_atom_site_U_iso_or_equiv
_atom_site_adp_type
_atom_site_occupancy
_atom_site_site_symmetry_order
_atom_site_calc_flag
_atom_site_refinement_flags_posn
_atom_site_refinement_flags_adp
_atom_site_refinement_flags_occupancy
_atom_site_disorder_assembly
_atom_site_disorder_group
Sn1 Sn 0.91402(2) 0.16470(2) 0.21794(2) 0.04196(11) Uani 1 1 d . . . . .
Sn2 Sn 0.70055(3) 0.01357(2) 0.20072(2) 0.05080(12) Uani 1 1 d . . . . .
Ag1 Ag 0.69511(3) 0.12196(2) 0.33230(2) 0.04229(11) Uani 1 1 d . . . . .
Cl1 Cl 0.77248(12) 0.10082(6) 0.22297(7) 0.0659(4) Uani 1 1 d . . . . .
P1 P 0.59474(9) 0.05977(5) 0.33665(6) 0.0453(3) Uani 1 1 d . . . . .
P2 P 0.78063(8) 0.18856(4) 0.35287(5) 0.0329(2) Uani 1 1 d . . . . .
C1 C 0.6426(4) 0.01171(19) 0.3025(2) 0.0461(12) Uani 1 1 d . . . . .
C2 C 0.7379(4) 0.0010(2) 0.3088(2) 0.0565(15) Uani 1 1 d . . . . .
H2 H 0.785918 0.017181 0.334796 0.068 Uiso 1 1 calc R U . . .
C3 C 0.7480(6) -0.0416(3) 0.2836(3) 0.075(2) Uani 1 1 d . . . . .
H3 H 0.805608 -0.059556 0.286597 0.089 Uiso 1 1 calc R U . . .
C4 C 0.6624(7) -0.0570(2) 0.2616(3) 0.074(2) Uani 1 1 d . . . . .
H4 H 0.650447 -0.084725 0.241893 0.089 Uiso 1 1 calc R U . . .
C5 C 0.5963(5) -0.0251(2) 0.2730(3) 0.0611(16) Uani 1 1 d . . . . .
H5 H 0.528484 -0.028924 0.266119 0.073 Uiso 1 1 calc R U . . .
C6 C 0.5769(5) 0.0397(2) 0.4129(3) 0.0660(19) Uani 1 1 d . . . . .
H6 H 0.543322 0.063465 0.433367 0.079 Uiso 1 1 calc R U . . .
C7 C 0.6673(6) 0.0328(3) 0.4488(3) 0.076(2) Uani 1 1 d . . . . .
H7A H 0.657392 0.029510 0.491423 0.113 Uiso 1 1 calc R U . . .
H7B H 0.706936 0.058529 0.443598 0.113 Uiso 1 1 calc R U . . .
H7C H 0.696539 0.005843 0.434742 0.113 Uiso 1 1 calc R U . . .
C8 C 0.5192(7) -0.0024(3) 0.4123(4) 0.103(4) Uani 1 1 d . . . . .
H8A H 0.460321 0.002903 0.389322 0.155 Uiso 1 1 calc R U . . .
H8B H 0.508822 -0.010687 0.453662 0.155 Uiso 1 1 calc R U . . .
H8C H 0.551376 -0.026670 0.393613 0.155 Uiso 1 1 calc R U . . .
C9 C 0.4806(4) 0.0683(2) 0.2975(3) 0.0638(18) Uani 1 1 d . . . . .
H9 H 0.446824 0.039344 0.296081 0.077 Uiso 1 1 calc R U . . .
C10 C 0.4880(5) 0.0841(3) 0.2346(3) 0.073(2) Uani 1 1 d . . . . .
H10A H 0.426822 0.090511 0.215488 0.110 Uiso 1 1 calc R U . . .
H10B H 0.516938 0.060973 0.211762 0.110 Uiso 1 1 calc R U . . .
H10C H 0.525263 0.111239 0.235381 0.110 Uiso 1 1 calc R U . . .
C11 C 0.4273(5) 0.1023(3) 0.3322(4) 0.089(3) Uani 1 1 d . . . . .
H11A H 0.366738 0.107044 0.311067 0.134 Uiso 1 1 calc R U . . .
H11B H 0.460774 0.130579 0.334925 0.134 Uiso 1 1 calc R U . . .
H11C H 0.420372 0.091031 0.372748 0.134 Uiso 1 1 calc R U . . .
C12 C 0.8914(3) 0.18757(16) 0.32301(19) 0.0355(9) Uani 1 1 d . . . . .
C13 C 0.9412(4) 0.22450(19) 0.3011(2) 0.0454(11) Uani 1 1 d . . . . .
H13 H 0.920048 0.256137 0.298413 0.054 Uiso 1 1 calc R U . . .
C14 C 1.0295(4) 0.2091(2) 0.2919(3) 0.0558(15) Uani 1 1 d . . . . .
H14 H 1.077021 0.226689 0.277752 0.067 Uiso 1 1 calc R U . . .
C15 C 1.0364(4) 0.1641(2) 0.3068(3) 0.0548(15) Uani 1 1 d . . . . .
H15 H 1.093923 0.146136 0.309441 0.066 Uiso 1 1 calc R U . . .
C16 C 0.9510(3) 0.15014(19) 0.3261(2) 0.0422(11) Uani 1 1 d . . . . .
H16 H 0.939957 0.121461 0.347030 0.051 Uiso 1 1 calc R U . . .
C17 C 0.8086(4) 0.20010(18) 0.4333(2) 0.0415(11) Uani 1 1 d . . . . .
H17 H 0.749482 0.206453 0.450811 0.050 Uiso 1 1 calc R U . . .
C18 C 0.8495(4) 0.1587(2) 0.4654(2) 0.0482(12) Uani 1 1 d . . . . .
H18A H 0.858132 0.164373 0.508719 0.072 Uiso 1 1 calc R U . . .
H18B H 0.908590 0.151784 0.450243 0.072 Uiso 1 1 calc R U . . .
H18C H 0.807790 0.133441 0.457714 0.072 Uiso 1 1 calc R U . . .
C19 C 0.8684(5) 0.2408(2) 0.4446(3) 0.0618(16) Uani 1 1 d . . . . .
H19A H 0.871520 0.248557 0.487417 0.093 Uiso 1 1 calc R U . . .
H19B H 0.842259 0.265802 0.420707 0.093 Uiso 1 1 calc R U . . .
H19C H 0.930033 0.234454 0.433177 0.093 Uiso 1 1 calc R U . . .
C20 C 0.7220(4) 0.23824(19) 0.3208(2) 0.0473(12) Uani 1 1 d . . . . .
H20 H 0.763407 0.264571 0.327213 0.057 Uiso 1 1 calc R U . . .
C21 C 0.6346(4) 0.2465(2) 0.3521(3) 0.0575(15) Uani 1 1 d . . . . .
H21A H 0.603329 0.272956 0.334696 0.086 Uiso 1 1 calc R U . . .
H21B H 0.650469 0.251331 0.395137 0.086 Uiso 1 1 calc R U . . .
H21C H 0.594170 0.220643 0.346413 0.086 Uiso 1 1 calc R U . . .
C22 C 0.6973(5) 0.2320(3) 0.2536(3) 0.0662(19) Uani 1 1 d . . . . .
H22A H 0.668295 0.259115 0.236782 0.099 Uiso 1 1 calc R U . . .
H22B H 0.654883 0.206888 0.247198 0.099 Uiso 1 1 calc R U . . .
H22C H 0.752970 0.225852 0.233687 0.099 Uiso 1 1 calc R U . . .
Al1 Al 0.86573(10) 0.45219(5) 0.30172(6) 0.0338(3) Uani 1 1 d D . . . .
F1_1 F 0.9628(3) 0.38457(18) 0.4378(2) 0.0938(15) Uani 1 1 d D U . . .
F2_1 F 0.9115(3) 0.33734(14) 0.3699(2) 0.0849(13) Uani 1 1 d D U . . .
F3_1 F 1.0490(3) 0.33143(17) 0.4106(3) 0.0971(16) Uani 1 1 d D U . . .
F4_1 F 1.1233(3) 0.42025(14) 0.41724(16) 0.0690(10) Uani 1 1 d D U . . .
F5_1 F 1.1342(3) 0.44363(14) 0.32781(18) 0.0743(11) Uani 1 1 d D U . . .
F6_1 F 1.1778(3) 0.37679(15) 0.3512(2) 0.0780(12) Uani 1 1 d D U . . .
F7_1 F 1.0641(4) 0.38600(16) 0.24260(19) 0.0892(14) Uani 1 1 d D U . . .
F8_1 F 1.0506(3) 0.32397(13) 0.2889(2) 0.0809(12) Uani 1 1 d D U . . .
F9_1 F 0.9301(3) 0.36004(15) 0.2575(2) 0.0851(13) Uani 1 1 d D U . . .
O1_1 O 0.9617(3) 0.42669(14) 0.3343(2) 0.0605(11) Uani 1 1 d D U . . .
C1_1 C 1.0170(4) 0.39133(17) 0.3414(2) 0.0447(10) Uani 1 1 d D U . . .
C2_1 C 0.9853(4) 0.3607(2) 0.3910(3) 0.0652(14) Uani 1 1 d D U . . .
C3_1 C 1.1149(4) 0.4080(2) 0.3598(3) 0.0562(13) Uani 1 1 d D U . . .
C4_1 C 1.0159(4) 0.3647(2) 0.2817(3) 0.0622(14) Uani 1 1 d D U . . .
F1_2 F 0.6021(5) 0.40747(18) 0.2415(2) 0.117(2) Uani 1 1 d D U . . .
F2_2 F 0.6852(4) 0.35064(16) 0.2717(2) 0.0994(16) Uani 1 1 d D U . . .
F3_2 F 0.5621(3) 0.36534(19) 0.3135(3) 0.1061(17) Uani 1 1 d D U . . .
F4_2 F 0.7246(3) 0.34684(15) 0.3891(2) 0.0803(12) Uani 1 1 d D U . . .
F5_2 F 0.6267(4) 0.3921(2) 0.4248(2) 0.1122(19) Uani 1 1 d D U . . .
F6_2 F 0.7687(4) 0.40919(19) 0.4303(2) 0.1048(17) Uani 1 1 d D U . . .
F7_2 F 0.5471(3) 0.45083(18) 0.3429(2) 0.0897(14) Uani 1 1 d D U . . .
F8_2 F 0.6670(3) 0.47925(17) 0.3921(2) 0.0895(14) Uani 1 1 d D U . . .
F9_2 F 0.6475(4) 0.48495(15) 0.2962(2) 0.0880(13) Uani 1 1 d D U . . .
O1_2 O 0.7709(3) 0.42172(15) 0.3135(3) 0.0750(14) Uani 1 1 d D U . . .
C1_2 C 0.6901(4) 0.4138(2) 0.3342(3) 0.0533(12) Uani 1 1 d D U . . .
C2_2 C 0.6337(5) 0.3834(2) 0.2892(3) 0.0765(17) Uani 1 1 d D U . . .
C3_2 C 0.7015(4) 0.3902(2) 0.3959(3) 0.0687(15) Uani 1 1 d D U . . .
C4_2 C 0.6370(4) 0.4578(2) 0.3416(3) 0.0664(15) Uani 1 1 d D U . . .
F1_3 F 0.8043(5) 0.39490(19) 0.1559(3) 0.128(2) Uani 1 1 d D U . . .
F2_3 F 0.8137(5) 0.4345(2) 0.0767(2) 0.141(3) Uani 1 1 d D U . . .
F3_3 F 0.9397(5) 0.4103(3) 0.1292(3) 0.152(3) Uani 1 1 d D U . . .
F4_3 F 1.0183(4) 0.4826(3) 0.1751(4) 0.167(3) Uani 1 1 d D U . . .
F5_3 F 0.9255(6) 0.53996(19) 0.1705(4) 0.166(3) Uani 1 1 d D U . . .
F6_3 F 0.9433(6) 0.4972(3) 0.0914(3) 0.161(3) Uani 1 1 d D U . . .
F7_3 F 0.7005(4) 0.4640(3) 0.1582(4) 0.167(3) Uani 1 1 d D U . . .
F8_3 F 0.7676(5) 0.5181(2) 0.1074(2) 0.121(2) Uani 1 1 d D U . . .
F9_3 F 0.7589(5) 0.5239(2) 0.2017(3) 0.123(2) Uani 1 1 d D U . . .
O1_3 O 0.8757(4) 0.45762(17) 0.22711(17) 0.0713(13) Uani 1 1 d D U . . .
C1_3 C 0.8604(4) 0.4686(2) 0.1701(2) 0.0564(12) Uani 1 1 d D U . . .
C2_3 C 0.8502(6) 0.4252(3) 0.1309(3) 0.101(2) Uani 1 1 d D U . . .
C3_3 C 0.9410(6) 0.4965(3) 0.1510(4) 0.107(2) Uani 1 1 d D U . . .
C4_3 C 0.7706(6) 0.4954(3) 0.1584(4) 0.097(2) Uani 1 1 d D U . . .
F1_4 F 0.8598(18) 0.6168(6) 0.3723(11) 0.122(6) Uani 0.466(9) 1 d D U P A 1
F2_4 F 0.7766(13) 0.5762(8) 0.3110(8) 0.123(6) Uani 0.466(9) 1 d D U P A 1
F3_4 F 0.7706(10) 0.5652(5) 0.4084(8) 0.119(5) Uani 0.466(9) 1 d D U P A 1
F4_4 F 1.0248(16) 0.5205(4) 0.3109(7) 0.089(4) Uani 0.466(9) 1 d D U P A 1
F5_4 F 1.0353(14) 0.5810(5) 0.3627(6) 0.074(4) Uani 0.466(9) 1 d D U P A 1
F6_4 F 0.9433(11) 0.5774(4) 0.2817(5) 0.110(4) Uani 0.466(9) 1 d D U P A 1
F7_4 F 0.8807(12) 0.4963(6) 0.4581(8) 0.097(5) Uani 0.466(9) 1 d D U P A 1
F8_4 F 0.9531(12) 0.5588(6) 0.4607(11) 0.110(5) Uani 0.466(9) 1 d D U P A 1
F9_4 F 1.0142(7) 0.4998(4) 0.4252(5) 0.076(3) Uani 0.466(9) 1 d D U P A 1
O1_4 O 0.8657(13) 0.5057(4) 0.3266(8) 0.064(4) Uani 0.466(9) 1 d D U P A 1
C1_4 C 0.8975(11) 0.5375(6) 0.3638(7) 0.057(3) Uani 0.466(9) 1 d D U P A 1
C2_4 C 0.8253(9) 0.5746(4) 0.3659(7) 0.091(4) Uani 0.466(9) 1 d D U P A 1
C3_4 C 0.9787(9) 0.5552(4) 0.3309(5) 0.071(3) Uani 0.466(9) 1 d D U P A 1
C4_4 C 0.9355(8) 0.5222(4) 0.4274(5) 0.066(3) Uani 0.466(9) 1 d D U P A 1
F1_5 F 0.8627(17) 0.6135(7) 0.3835(8) 0.120(6) Uani 0.534(9) 1 d D U P A 2
F2_5 F 0.7558(8) 0.5779(6) 0.3288(7) 0.088(4) Uani 0.534(9) 1 d D U P A 2
F3_5 F 0.8820(9) 0.5950(4) 0.2887(5) 0.123(4) Uani 0.534(9) 1 d D U P A 2
F4_5 F 1.0177(15) 0.5341(5) 0.3071(6) 0.107(5) Uani 0.534(9) 1 d D U P A 2
F5_5 F 1.0283(13) 0.5818(4) 0.3776(8) 0.109(5) Uani 0.534(9) 1 d D U P A 2
F6_5 F 1.0350(7) 0.5122(3) 0.4014(5) 0.084(3) Uani 0.534(9) 1 d D U P A 2
F7_5 F 0.8831(13) 0.4921(4) 0.4437(8) 0.107(5) Uani 0.534(9) 1 d D U P A 2
F8_5 F 0.9223(11) 0.5614(6) 0.4669(9) 0.131(5) Uani 0.534(9) 1 d D U P A 2
F9_5 F 0.7820(8) 0.5478(4) 0.4361(5) 0.106(4) Uani 0.534(9) 1 d D U P A 2
O1_5 O 0.8518(10) 0.5018(4) 0.3389(6) 0.051(3) Uani 0.534(9) 1 d D U P A 2
C1_5 C 0.8905(9) 0.5390(6) 0.3649(7) 0.053(2) Uani 0.534(9) 1 d D U P A 2
C2_5 C 0.8463(8) 0.5827(4) 0.3385(5) 0.070(3) Uani 0.534(9) 1 d D U P A 2
C3_5 C 0.9945(7) 0.5420(4) 0.3625(6) 0.071(3) Uani 0.534(9) 1 d D U P A 2
C4_5 C 0.8679(9) 0.5356(4) 0.4315(5) 0.086(3) Uani 0.534(9) 1 d D U P A 2
Al2_5 Al 0.35287(9) 0.21507(6) 0.56354(6) 0.0402(3) Uani 1 1 d . . . . .
F1_6 F 0.5914(4) 0.1504(2) 0.4618(3) 0.0526(16) Uani 0.663(3) 1 d D U P B 1
F2_6 F 0.4529(4) 0.1746(2) 0.45861(19) 0.0654(15) Uani 0.663(3) 1 d D U P B 1
F3_6 F 0.5619(6) 0.2227(2) 0.4807(4) 0.112(3) Uani 0.663(3) 1 d D U P B 1
F4_6 F 0.6297(6) 0.1724(4) 0.6432(4) 0.097(3) Uani 0.663(3) 1 d D U P B 1
F5_6 F 0.6076(5) 0.2364(2) 0.5953(4) 0.086(2) Uani 0.663(3) 1 d D U P B 1
F6_6 F 0.6932(4) 0.1869(3) 0.5587(4) 0.103(3) Uani 0.663(3) 1 d D U P B 1
F7_6 F 0.5087(8) 0.1119(4) 0.6194(4) 0.094(3) Uani 0.663(3) 1 d D U P B 1
F8_6 F 0.4790(7) 0.1073(4) 0.5141(4) 0.105(4) Uani 0.663(3) 1 d D U P B 1
F9_6 F 0.6199(5) 0.1043(3) 0.5646(4) 0.106(3) Uani 0.663(3) 1 d D U P B 1
O1_6 O 0.4586(4) 0.1897(2) 0.5776(2) 0.0402(14) Uani 0.663(3) 1 d D U P B 1
C1_6 C 0.5320(6) 0.1716(3) 0.5562(4) 0.0423(16) Uani 0.663(3) 1 d D U P B 1
C2_6 C 0.5335(6) 0.1778(3) 0.4868(4) 0.067(2) Uani 0.663(3) 1 d D U P B 1
C3_6 C 0.6186(5) 0.1925(3) 0.5884(4) 0.071(2) Uani 0.663(3) 1 d D U P B 1
C4_6 C 0.5349(7) 0.1197(3) 0.5653(4) 0.078(2) Uani 0.663(3) 1 d D U P B 1
F1_10 F 0.6500(10) 0.1303(4) 0.5349(7) 0.095(4) Uani 0.337(3) 1 d D U P B 2
F2_10 F 0.5599(12) 0.1630(5) 0.4672(6) 0.066(4) Uani 0.337(3) 1 d D U P B 2
F3_10 F 0.6527(9) 0.2059(4) 0.5294(6) 0.075(3) Uani 0.337(3) 1 d D U P B 2
F4_10 F 0.5281(9) 0.1748(4) 0.6770(5) 0.082(3) Uani 0.337(3) 1 d D U P B 2
F5_10 F 0.5905(9) 0.2306(3) 0.6272(5) 0.063(3) Uani 0.337(3) 1 d D U P B 2
F6_10 F 0.6612(10) 0.1690(6) 0.6424(9) 0.078(4) Uani 0.337(3) 1 d D U P B 2
F7_10 F 0.4154(8) 0.1253(4) 0.6111(5) 0.069(3) Uani 0.337(3) 1 d D U P B 2
F8_10 F 0.4689(12) 0.0984(5) 0.5305(5) 0.053(3) Uani 0.337(3) 1 d D U P B 2
F9_10 F 0.5510(11) 0.1006(6) 0.6185(8) 0.081(4) Uani 0.337(3) 1 d D U P B 2
O1_10 O 0.4597(7) 0.1964(4) 0.5515(5) 0.043(3) Uani 0.337(3) 1 d D U P B 2
C1_10 C 0.5293(13) 0.1705(6) 0.5694(7) 0.049(3) Uani 0.337(3) 1 d D U P B 2
C2_10 C 0.6015(9) 0.1677(4) 0.5236(6) 0.065(3) Uani 0.337(3) 1 d D U P B 2
C3_10 C 0.5776(10) 0.1866(4) 0.6310(5) 0.063(3) Uani 0.337(3) 1 d D U P B 2
C4_10 C 0.4912(9) 0.1227(4) 0.5813(6) 0.064(3) Uani 0.337(3) 1 d D U P B 2
F1_7 F 0.4373(6) 0.2902(4) 0.7467(4) 0.113(3) Uani 0.663(3) 1 d D U P B 1
F2_7 F 0.3253(9) 0.3177(4) 0.6848(6) 0.133(5) Uani 0.663(3) 1 d D U P B 1
F3_7 F 0.4562(5) 0.2845(3) 0.6529(4) 0.102(2) Uani 0.663(3) 1 d D U P B 1
F4_7 F 0.4875(3) 0.2109(2) 0.7083(2) 0.0689(16) Uani 0.663(3) 1 d D U P B 1
F5_7 F 0.3718(8) 0.1643(2) 0.7047(3) 0.106(3) Uani 0.663(3) 1 d D U P B 1
F6_7 F 0.3982(9) 0.2073(4) 0.7816(4) 0.126(4) Uani 0.663(3) 1 d D U P B 1
F7_7 F 0.2172(7) 0.2065(4) 0.7297(5) 0.134(3) Uani 0.663(3) 1 d D U P B 1
F8_7 F 0.2646(4) 0.2730(3) 0.7702(2) 0.101(3) Uani 0.663(3) 1 d D U P B 1
F9_7 F 0.1903(4) 0.2722(3) 0.6837(3) 0.111(3) Uani 0.663(3) 1 d D U P B 1
O1_7 O 0.3150(4) 0.2295(2) 0.6308(2) 0.0454(15) Uani 0.663(3) 1 d D U P B 1
C1_7 C 0.3380(6) 0.2404(4) 0.6883(5) 0.0561(19) Uani 0.663(3) 1 d D U P B 1
C2_7 C 0.3927(7) 0.2855(3) 0.6908(4) 0.086(2) Uani 0.663(3) 1 d D U P B 1
C3_7 C 0.4021(6) 0.2051(3) 0.7215(4) 0.071(2) Uani 0.663(3) 1 d D U P B 1
C4_7 C 0.2517(6) 0.2484(4) 0.7204(4) 0.093(2) Uani 0.663(3) 1 d D U P B 1
F1_11 F 0.4254(9) 0.2193(4) 0.7662(6) 0.068(3) Uani 0.337(3) 1 d D U P B 2
F2_11 F 0.3608(9) 0.2821(4) 0.7821(5) 0.081(3) Uani 0.337(3) 1 d D U P B 2
F3_11 F 0.4646(7) 0.2807(5) 0.7192(7) 0.077(4) Uani 0.337(3) 1 d D U P B 2
F4_11 F 0.2935(8) 0.1715(3) 0.7028(6) 0.069(3) Uani 0.337(3) 1 d D U P B 2
F5_11 F 0.1771(6) 0.2121(4) 0.6730(5) 0.072(3) Uani 0.337(3) 1 d D U P B 2
F6_11 F 0.2334(10) 0.2195(5) 0.7645(5) 0.079(4) Uani 0.337(3) 1 d D U P B 2
F7_11 F 0.2070(8) 0.3005(4) 0.7124(5) 0.071(3) Uani 0.337(3) 1 d D U P B 2
F8_11 F 0.3263(10) 0.3258(5) 0.6704(7) 0.059(3) Uani 0.337(3) 1 d D U P B 2
F9_11 F 0.2198(7) 0.2882(4) 0.6189(4) 0.061(2) Uani 0.337(3) 1 d D U P B 2
O1_11 O 0.3609(8) 0.2348(3) 0.6386(4) 0.038(2) Uani 0.337(3) 1 d D U P B 2
C1_11 C 0.3229(10) 0.2471(5) 0.6876(8) 0.038(2) Uani 0.337(3) 1 d D U P B 2
C2_11 C 0.3964(8) 0.2574(4) 0.7401(5) 0.058(3) Uani 0.337(3) 1 d D U P B 2
C3_11 C 0.2570(8) 0.2110(4) 0.7086(5) 0.052(3) Uani 0.337(3) 1 d D U P B 2
C4_11 C 0.2673(7) 0.2914(4) 0.6740(5) 0.048(2) Uani 0.337(3) 1 d D U P B 2
F1_8 F 0.1787(7) 0.0732(3) 0.5736(6) 0.149(4) Uani 0.663(3) 1 d D U P B 1
F2_8 F 0.3045(6) 0.1050(4) 0.5990(4) 0.128(3) Uani 0.663(3) 1 d D U P B 1
F3_8 F 0.1685(7) 0.1397(3) 0.6249(4) 0.127(3) Uani 0.663(3) 1 d D U P B 1
F4_8 F 0.1162(5) 0.2000(3) 0.5587(4) 0.107(3) Uani 0.663(3) 1 d D U P B 1
F5_8 F 0.0527(4) 0.1380(3) 0.5445(4) 0.118(3) Uani 0.663(3) 1 d D U P B 1
F6_8 F 0.0989(9) 0.1736(5) 0.4613(5) 0.165(5) Uani 0.663(3) 1 d D U P B 1
F7_8 F 0.2392(8) 0.1371(4) 0.4253(4) 0.128(4) Uani 0.663(3) 1 d D U P B 1
F8_8 F 0.2887(7) 0.0816(3) 0.4915(5) 0.117(3) Uani 0.663(3) 1 d D U P B 1
F9_8 F 0.1364(7) 0.0950(5) 0.4560(5) 0.171(5) Uani 0.663(3) 1 d D U P B 1
O1_8 O 0.2773(5) 0.1723(3) 0.5322(4) 0.074(2) Uani 0.663(3) 1 d D U P B 1
C1_8 C 0.2107(6) 0.1428(4) 0.5276(4) 0.0649(19) Uani 0.663(3) 1 d D U P B 1
C2_8 C 0.2126(8) 0.1144(4) 0.5869(5) 0.105(3) Uani 0.663(3) 1 d D U P B 1
C3_8 C 0.1157(7) 0.1655(4) 0.5211(5) 0.110(3) Uani 0.663(3) 1 d D U P B 1
C4_8 C 0.2217(8) 0.1122(4) 0.4732(5) 0.113(3) Uani 0.663(3) 1 d D U P B 1
F1_12 F 0.0902(12) 0.1127(6) 0.4998(8) 0.121(5) Uani 0.337(3) 1 d D U P B 2
F2_12 F 0.2084(15) 0.1069(7) 0.5627(11) 0.172(7) Uani 0.337(3) 1 d D U P B 2
F3_12 F 0.1015(13) 0.1617(6) 0.5709(7) 0.128(5) Uani 0.337(3) 1 d D U P B 2
F4_12 F 0.1279(8) 0.2391(5) 0.5078(6) 0.084(3) Uani 0.337(3) 1 d D U P B 2
F5_12 F 0.0723(9) 0.1882(6) 0.4436(6) 0.093(5) Uani 0.337(3) 1 d D U P B 2
F6_12 F 0.1958(8) 0.2237(5) 0.4276(6) 0.086(3) Uani 0.337(3) 1 d D U P B 2
F7_12 F 0.3277(9) 0.1625(5) 0.4428(6) 0.090(4) Uani 0.337(3) 1 d D U P B 2
F8_12 F 0.2874(14) 0.1032(5) 0.4881(10) 0.116(6) Uani 0.337(3) 1 d D U P B 2
F9_12 F 0.1955(13) 0.1322(6) 0.4138(9) 0.107(6) Uani 0.337(3) 1 d D U P B 2
O1_12 O 0.2664(8) 0.1890(4) 0.5446(6) 0.054(3) Uani 0.337(3) 1 d D U P B 2
C1_12 C 0.2066(11) 0.1695(5) 0.5056(8) 0.075(3) Uani 0.337(3) 1 d D U P B 2
C2_12 C 0.1478(11) 0.1361(5) 0.5383(7) 0.111(4) Uani 0.337(3) 1 d D U P B 2
C3_12 C 0.1482(9) 0.2054(5) 0.4704(6) 0.070(3) Uani 0.337(3) 1 d D U P B 2
C4_12 C 0.2558(10) 0.1413(5) 0.4600(7) 0.093(4) Uani 0.337(3) 1 d D U P B 2
F1_9 F 0.3328(9) 0.3452(4) 0.5521(5) 0.124(4) Uani 0.663(3) 1 d D U P B 1
F2_9 F 0.2198(5) 0.3019(2) 0.5495(3) 0.095(2) Uani 0.663(3) 1 d D U P B 1
F3_9 F 0.2277(6) 0.3519(3) 0.4802(4) 0.080(2) Uani 0.663(3) 1 d D U P B 1
F4_9 F 0.1778(6) 0.2570(3) 0.4520(4) 0.122(3) Uani 0.663(3) 1 d D U P B 1
F5_9 F 0.2399(8) 0.2943(3) 0.3848(3) 0.133(4) Uani 0.663(3) 1 d D U P B 1
F6_9 F 0.2945(8) 0.2312(3) 0.4065(3) 0.141(4) Uani 0.663(3) 1 d D U P B 1
F7_9 F 0.3709(9) 0.3450(4) 0.4160(6) 0.169(5) Uani 0.663(3) 1 d D U P B 1
F8_9 F 0.4732(7) 0.3170(4) 0.4849(5) 0.140(4) Uani 0.663(3) 1 d D U P B 1
F9_9 F 0.4326(8) 0.2806(4) 0.4060(4) 0.142(4) Uani 0.663(3) 1 d D U P B 1
O1_9 O 0.3567(7) 0.2550(3) 0.5141(3) 0.069(2) Uani 0.663(3) 1 d D U P B 1
C1_9 C 0.3259(7) 0.2879(3) 0.4796(4) 0.0683(19) Uani 0.663(3) 1 d D U P B 1
C2_9 C 0.2742(7) 0.3217(3) 0.5147(4) 0.066(2) Uani 0.663(3) 1 d D U P B 1
C3_9 C 0.2572(8) 0.2672(3) 0.4290(4) 0.100(3) Uani 0.663(3) 1 d D U P B 1
C4_9 C 0.4025(8) 0.3098(4) 0.4467(5) 0.105(3) Uani 0.663(3) 1 d D U P B 1
F1_13 F 0.3458(14) 0.3618(7) 0.5523(6) 0.091(5) Uani 0.337(3) 1 d D U P B 2
F2_13 F 0.2390(11) 0.3356(6) 0.4890(10) 0.096(5) Uani 0.337(3) 1 d D U P B 2
F3_13 F 0.3473(12) 0.3759(5) 0.4561(7) 0.107(5) Uani 0.337(3) 1 d D U P B 2
F4_13 F 0.3105(9) 0.2981(6) 0.3967(7) 0.099(4) Uani 0.337(3) 1 d D U P B 2
F5_13 F 0.4533(10) 0.3174(5) 0.3989(6) 0.089(4) Uani 0.337(3) 1 d D U P B 2
F6_13 F 0.4188(12) 0.2492(4) 0.4185(6) 0.094(4) Uani 0.337(3) 1 d D U P B 2
F7_13 F 0.5097(13) 0.3537(4) 0.5045(7) 0.104(4) Uani 0.337(3) 1 d D U P B 2
F8_13 F 0.4851(9) 0.3088(4) 0.5771(5) 0.080(3) Uani 0.337(3) 1 d D U P B 2
F9_13 F 0.5455(10) 0.2815(4) 0.5005(7) 0.095(4) Uani 0.337(3) 1 d D U P B 2
O1_13 O 0.3504(12) 0.2697(5) 0.5211(7) 0.062(4) Uani 0.337(3) 1 d D U P B 2
C1_13 C 0.3903(11) 0.3037(5) 0.4917(7) 0.065(3) Uani 0.337(3) 1 d D U P B 2
C2_13 C 0.3288(11) 0.3453(4) 0.4967(7) 0.080(3) Uani 0.337(3) 1 d D U P B 2
C3_13 C 0.3930(10) 0.2916(5) 0.4244(6) 0.076(3) Uani 0.337(3) 1 d D U P B 2
C4_13 C 0.4872(9) 0.3118(5) 0.5200(6) 0.076(3) Uani 0.337(3) 1 d D U P B 2
C23_14 C 0.6133(7) 0.4352(4) 0.5794(4) 0.068(2) Uani 0.691(13) 1 d D U P C 1
C24_14 C 0.5572(7) 0.4720(4) 0.5774(4) 0.063(3) Uani 0.691(13) 1 d D U P C 1
H24_14 H 0.494488 0.468265 0.583883 0.075 Uiso 0.691(13) 1 calc R U P C 1
C25_14 C 0.5893(7) 0.5144(4) 0.5664(4) 0.068(2) Uani 0.691(13) 1 d D U P C 1
H25_14 H 0.549375 0.539302 0.566150 0.081 Uiso 0.691(13) 1 calc R U P C 1
C26_14 C 0.6797(7) 0.5199(4) 0.5557(4) 0.067(2) Uani 0.691(13) 1 d D U P C 1
H26_14 H 0.702576 0.548561 0.546953 0.080 Uiso 0.691(13) 1 calc R U P C 1
C27_14 C 0.7365(7) 0.4833(4) 0.5578(7) 0.068(3) Uani 0.691(13) 1 d D U P C 1
H27_14 H 0.798820 0.487053 0.550221 0.082 Uiso 0.691(13) 1 calc R U P C 1
C28_14 C 0.7048(8) 0.4407(4) 0.5708(6) 0.070(3) Uani 0.691(13) 1 d D U P C 1
H28_14 H 0.745433 0.416025 0.573659 0.084 Uiso 0.691(13) 1 calc R U P C 1
C29_14 C 0.5774(10) 0.3900(4) 0.5912(6) 0.100(4) Uani 0.691(13) 1 d D U P C 1
H29A_14 H 0.523848 0.392562 0.614417 0.150 Uiso 0.691(13) 1 calc R U P C 1
H29B_14 H 0.624898 0.372549 0.614165 0.150 Uiso 0.691(13) 1 calc R U P C 1
H29C_14 H 0.559791 0.375042 0.552968 0.150 Uiso 0.691(13) 1 calc R U P C 1
C23_15 C 0.6368(14) 0.5111(6) 0.5557(9) 0.063(4) Uani 0.309(13) 1 d D U P C 2
C24_15 C 0.5620(14) 0.4854(7) 0.5683(10) 0.060(5) Uani 0.309(13) 1 d D U P C 2
H24A_15 H 0.503513 0.498776 0.569436 0.071 Uiso 0.309(13) 1 calc R U P C 2
C25_15 C 0.5730(13) 0.4403(7) 0.5793(10) 0.065(5) Uani 0.309(13) 1 d D U P C 2
H25A_15 H 0.522480 0.422473 0.588186 0.078 Uiso 0.309(13) 1 calc R U P C 2
C26_15 C 0.6591(15) 0.4217(6) 0.5770(11) 0.068(5) Uani 0.309(13) 1 d D U P C 2
H26A_15 H 0.666993 0.390631 0.583728 0.081 Uiso 0.309(13) 1 calc R U P C 2
C27_15 C 0.7337(13) 0.4473(7) 0.5652(15) 0.070(5) Uani 0.309(13) 1 d D U P C 2
H27A_15 H 0.792168 0.433854 0.564540 0.084 Uiso 0.309(13) 1 calc R U P C 2
C28_15 C 0.7237(15) 0.4929(7) 0.5541(17) 0.067(5) Uani 0.309(13) 1 d D U P C 2
H28A_15 H 0.774466 0.510879 0.545807 0.080 Uiso 0.309(13) 1 calc R U P C 2
C29_15 C 0.6248(19) 0.5583(7) 0.5439(12) 0.087(7) Uani 0.309(13) 1 d D U P C 2
H29D_15 H 0.596430 0.562582 0.502907 0.131 Uiso 0.309(13) 1 calc R U P C 2
H29E_15 H 0.684548 0.573125 0.547970 0.131 Uiso 0.309(13) 1 calc R U P C 2
H29F_15 H 0.585408 0.571144 0.572668 0.131 Uiso 0.309(13) 1 calc R U P C 2
C23_16 C -0.0952(10) 0.2537(4) 0.6188(6) 0.045(3) Uani 0.61(3) 1 d D U P D 1
C24_16 C -0.1796(8) 0.2743(5) 0.6067(5) 0.042(3) Uani 0.61(3) 1 d D U P D 1
H24_16 H -0.233367 0.260444 0.618643 0.051 Uiso 0.61(3) 1 calc R U P D 1
C25_16 C -0.1858(8) 0.3149(5) 0.5775(5) 0.047(3) Uani 0.61(3) 1 d D U P D 1
H25_16 H -0.243874 0.328707 0.569478 0.057 Uiso 0.61(3) 1 calc R U P D 1
C26_16 C -0.1088(12) 0.3356(4) 0.5599(6) 0.047(3) Uani 0.61(3) 1 d D U P D 1
H26_16 H -0.113559 0.363396 0.539453 0.057 Uiso 0.61(3) 1 calc R U P D 1
C27_16 C -0.0247(10) 0.3157(5) 0.5721(9) 0.048(3) Uani 0.61(3) 1 d D U P D 1
H27_16 H 0.028680 0.329767 0.559899 0.058 Uiso 0.61(3) 1 calc R U P D 1
C28_16 C -0.0172(10) 0.2753(5) 0.6021(10) 0.048(3) Uani 0.61(3) 1 d D U P D 1
H28_16 H 0.041372 0.262316 0.611276 0.057 Uiso 0.61(3) 1 calc R U P D 1
C29_16 C -0.0893(18) 0.2099(5) 0.6482(8) 0.076(4) Uani 0.61(3) 1 d D U P D 1
H29A_16 H -0.049306 0.190420 0.626958 0.114 Uiso 0.61(3) 1 calc R U P D 1
H29B_16 H -0.150480 0.196727 0.647289 0.114 Uiso 0.61(3) 1 calc R U P D 1
H29C_16 H -0.064120 0.213420 0.690053 0.114 Uiso 0.61(3) 1 calc R U P D 1
C23_17 C -0.0697(15) 0.2525(6) 0.6217(10) 0.047(4) Uani 0.39(3) 1 d D U P D 2
C24_17 C -0.1637(15) 0.2618(7) 0.6161(9) 0.049(4) Uani 0.39(3) 1 d D U P D 2
H24A_17 H -0.204954 0.241591 0.632212 0.058 Uiso 0.39(3) 1 calc R U P D 2
C25_17 C -0.1970(11) 0.2996(9) 0.5876(10) 0.052(4) Uani 0.39(3) 1 d D U P D 2
H25A_17 H -0.260908 0.305204 0.584627 0.062 Uiso 0.39(3) 1 calc R U P D 2
C26_17 C -0.1401(16) 0.3294(7) 0.5634(10) 0.047(4) Uani 0.39(3) 1 d D U P D 2
H26A_17 H -0.163864 0.355238 0.542989 0.056 Uiso 0.39(3) 1 calc R U P D 2
C27_17 C -0.0463(14) 0.3210(7) 0.5695(12) 0.041(4) Uani 0.39(3) 1 d D U P D 2
H27A_17 H -0.005556 0.341658 0.553781 0.050 Uiso 0.39(3) 1 calc R U P D 2
C28_17 C -0.0117(13) 0.2829(8) 0.5981(14) 0.039(4) Uani 0.39(3) 1 d D U P D 2
H28A_17 H 0.052345 0.277633 0.601600 0.046 Uiso 0.39(3) 1 calc R U P D 2
C29_17 C -0.043(2) 0.2111(7) 0.6526(10) 0.060(5) Uani 0.39(3) 1 d D U P D 2
H29D_17 H -0.011002 0.191935 0.625679 0.090 Uiso 0.39(3) 1 calc R U P D 2
H29E_17 H -0.097460 0.195787 0.664472 0.090 Uiso 0.39(3) 1 calc R U P D 2
H29F_17 H -0.001981 0.217839 0.688550 0.090 Uiso 0.39(3) 1 calc R U P D 2

loop_
_atom_site_aniso_label
_atom_site_aniso_U_11
_atom_site_aniso_U_22
_atom_site_aniso_U_33
_atom_site_aniso_U_23
_atom_site_aniso_U_13
_atom_site_aniso_U_12
Sn1 0.0455(2) 0.0541(2) 0.02753(16) 0.00114(13) 0.01053(13) 0.00315(15)
Sn2 0.0580(2) 0.0657(3) 0.02886(18) -0.00861(15) 0.00494(15) 0.00807(18)
Ag1 0.0392(2) 0.0495(2) 0.0384(2) -0.00284(15) 0.00476(15) -0.00655(15)
Cl1 0.0693(9) 0.0889(11) 0.0426(7) -0.0225(7) 0.0224(7) -0.0270(8)
P1 0.0420(7) 0.0568(8) 0.0387(6) -0.0162(6) 0.0135(5) -0.0113(6)
P2 0.0342(6) 0.0386(6) 0.0268(5) 0.0012(4) 0.0078(4) 0.0021(5)
C1 0.051(3) 0.057(3) 0.031(2) -0.008(2) 0.007(2) -0.003(2)
C2 0.058(3) 0.083(4) 0.028(2) -0.002(3) 0.001(2) 0.020(3)
C3 0.098(6) 0.084(5) 0.042(3) 0.004(3) 0.006(3) 0.041(4)
C4 0.123(7) 0.054(4) 0.049(3) -0.007(3) 0.024(4) 0.014(4)
C5 0.084(4) 0.059(4) 0.042(3) -0.013(3) 0.013(3) -0.010(3)
C6 0.084(5) 0.075(4) 0.043(3) -0.020(3) 0.032(3) -0.028(4)
C7 0.118(6) 0.073(5) 0.038(3) -0.004(3) 0.018(4) -0.017(4)
C8 0.135(8) 0.113(7) 0.069(5) -0.026(5) 0.053(5) -0.074(6)
C9 0.035(3) 0.079(4) 0.079(4) -0.032(4) 0.012(3) -0.004(3)
C10 0.049(3) 0.096(6) 0.071(4) -0.019(4) -0.008(3) 0.014(3)
C11 0.053(4) 0.108(7) 0.108(6) -0.048(5) 0.018(4) 0.011(4)
C12 0.036(2) 0.045(3) 0.026(2) -0.0035(18) 0.0075(17) 0.0036(19)
C13 0.048(3) 0.049(3) 0.042(3) -0.005(2) 0.017(2) -0.006(2)
C14 0.042(3) 0.077(4) 0.051(3) -0.012(3) 0.018(2) -0.012(3)
C15 0.035(3) 0.084(4) 0.046(3) -0.008(3) 0.006(2) 0.012(3)
C16 0.043(3) 0.056(3) 0.028(2) 0.001(2) 0.0039(18) 0.012(2)
C17 0.052(3) 0.046(3) 0.027(2) -0.0010(19) 0.0104(19) 0.002(2)
C18 0.055(3) 0.058(3) 0.031(2) 0.006(2) 0.000(2) -0.005(2)
C19 0.092(5) 0.051(3) 0.043(3) -0.014(3) 0.012(3) -0.015(3)
C20 0.046(3) 0.051(3) 0.047(3) 0.011(2) 0.018(2) 0.011(2)
C21 0.050(3) 0.064(4) 0.062(4) 0.009(3) 0.022(3) 0.016(3)
C22 0.065(4) 0.089(5) 0.045(3) 0.020(3) 0.011(3) 0.035(4)
Al1 0.0411(7) 0.0325(7) 0.0275(6) 0.0003(5) 0.0016(5) -0.0023(5)
F1_1 0.096(3) 0.124(4) 0.067(3) 0.001(2) 0.038(2) -0.025(3)
F2_1 0.065(2) 0.069(3) 0.123(4) 0.012(2) 0.018(2) -0.0230(19)
F3_1 0.086(3) 0.092(3) 0.113(4) 0.062(3) 0.008(3) 0.003(2)
F4_1 0.067(2) 0.085(3) 0.0519(19) 0.0021(18) -0.0079(17) -0.015(2)
F5_1 0.082(3) 0.074(2) 0.068(2) 0.0139(19) 0.017(2) -0.028(2)
F6_1 0.0466(19) 0.090(3) 0.099(3) -0.001(2) 0.011(2) 0.0082(18)
F7_1 0.126(4) 0.091(3) 0.054(2) -0.013(2) 0.028(2) -0.008(3)
F8_1 0.080(3) 0.056(2) 0.107(3) -0.017(2) 0.012(2) 0.014(2)
F9_1 0.084(3) 0.077(3) 0.089(3) -0.040(2) -0.024(2) 0.011(2)
O1_1 0.060(2) 0.053(2) 0.065(3) -0.0076(19) -0.015(2) 0.0139(19)
C1_1 0.047(2) 0.042(2) 0.045(2) 0.0069(19) 0.0030(19) 0.0028(19)
C2_1 0.058(3) 0.070(4) 0.068(3) 0.016(3) 0.011(3) -0.008(3)
C3_1 0.052(3) 0.063(3) 0.055(3) 0.011(2) 0.008(2) -0.003(2)
C4_1 0.067(3) 0.055(3) 0.064(3) -0.007(3) 0.002(3) 0.007(3)
F1_2 0.196(6) 0.098(4) 0.049(2) -0.012(2) -0.032(3) 0.035(4)
F2_2 0.164(5) 0.066(3) 0.067(3) -0.013(2) 0.005(3) 0.021(3)
F3_2 0.081(3) 0.100(4) 0.132(4) -0.003(3) -0.022(3) -0.032(3)
F4_2 0.082(3) 0.075(3) 0.082(3) 0.024(2) -0.001(2) -0.007(2)
F5_2 0.099(3) 0.168(5) 0.075(3) 0.033(3) 0.041(3) 0.012(3)
F6_2 0.105(4) 0.117(4) 0.083(3) -0.020(3) -0.043(3) 0.019(3)
F7_2 0.054(2) 0.115(4) 0.099(3) -0.009(3) 0.001(2) 0.016(2)
F8_2 0.080(3) 0.102(3) 0.085(3) -0.045(3) 0.000(2) 0.018(2)
F9_2 0.107(3) 0.067(3) 0.092(3) 0.009(2) 0.018(3) 0.024(2)
O1_2 0.064(3) 0.050(2) 0.118(4) 0.000(2) 0.048(3) -0.003(2)
C1_2 0.049(3) 0.059(3) 0.053(3) 0.000(2) 0.013(2) -0.003(2)
C2_2 0.098(4) 0.072(4) 0.057(3) -0.006(3) -0.005(3) 0.005(3)
C3_2 0.063(3) 0.090(4) 0.053(3) 0.007(3) 0.009(3) -0.005(3)
C4_2 0.060(3) 0.077(4) 0.063(3) -0.011(3) 0.008(3) 0.013(3)
F1_3 0.135(5) 0.074(3) 0.167(6) -0.004(3) -0.035(4) -0.027(3)
F2_3 0.189(6) 0.159(6) 0.064(3) -0.040(3) -0.046(3) 0.017(5)
F3_3 0.200(6) 0.172(6) 0.089(4) -0.003(4) 0.042(4) 0.103(5)
F4_3 0.069(3) 0.174(6) 0.254(9) 0.076(6) -0.013(4) -0.024(4)
F5_3 0.237(8) 0.075(3) 0.173(6) 0.027(4) -0.049(6) -0.061(4)
F6_3 0.178(6) 0.190(7) 0.127(5) 0.064(5) 0.085(5) -0.013(5)
F7_3 0.078(4) 0.205(7) 0.213(8) 0.047(6) -0.020(4) -0.033(4)
F8_3 0.149(5) 0.129(5) 0.080(3) 0.031(3) -0.023(3) 0.046(4)
F9_3 0.159(5) 0.117(4) 0.094(4) -0.003(3) 0.008(4) 0.070(4)
O1_3 0.112(4) 0.073(3) 0.0297(18) 0.0068(18) 0.009(2) 0.016(3)
C1_3 0.074(3) 0.063(3) 0.032(2) 0.008(2) 0.002(2) -0.001(2)
C2_3 0.130(5) 0.104(5) 0.065(4) -0.008(4) -0.007(4) -0.002(4)
C3_3 0.101(5) 0.117(5) 0.103(5) 0.026(4) 0.006(4) -0.020(4)
C4_3 0.104(5) 0.110(5) 0.075(4) 0.010(4) -0.006(4) 0.020(4)
F1_4 0.104(11) 0.036(6) 0.218(15) -0.025(8) -0.033(11) 0.019(6)
F2_4 0.114(11) 0.077(9) 0.167(11) -0.010(10) -0.052(9) 0.030(9)
F3_4 0.091(8) 0.086(8) 0.184(12) -0.055(8) 0.029(8) 0.006(6)
F4_4 0.131(10) 0.044(5) 0.102(8) -0.010(5) 0.074(7) -0.022(5)
F5_4 0.105(9) 0.049(6) 0.073(6) -0.005(4) 0.038(5) -0.024(6)
F6_4 0.186(12) 0.060(6) 0.083(6) 0.023(5) 0.016(6) -0.023(6)
F7_4 0.105(8) 0.151(11) 0.038(7) 0.012(6) 0.022(5) -0.044(8)
F8_4 0.120(10) 0.141(9) 0.071(9) -0.058(7) 0.023(7) -0.049(7)
F9_4 0.077(6) 0.095(8) 0.053(5) 0.008(5) -0.009(4) -0.013(5)
O1_4 0.088(9) 0.041(6) 0.059(7) -0.019(5) -0.017(6) 0.003(5)
C1_4 0.081(6) 0.037(5) 0.052(5) -0.015(4) 0.003(4) -0.004(4)
C2_4 0.092(7) 0.052(6) 0.126(8) -0.037(6) -0.008(6) 0.008(5)
C3_4 0.118(7) 0.041(5) 0.057(5) -0.015(4) 0.027(5) -0.010(5)
C4_4 0.079(6) 0.080(6) 0.040(5) -0.012(4) 0.012(4) -0.019(5)
F1_5 0.124(12) 0.059(8) 0.176(11) -0.064(8) 0.005(10) 0.000(8)
F2_5 0.076(5) 0.050(5) 0.134(9) -0.020(6) -0.001(5) 0.019(4)
F3_5 0.139(9) 0.108(8) 0.129(8) 0.074(6) 0.049(7) 0.037(7)
F4_5 0.112(8) 0.102(11) 0.116(7) 0.008(7) 0.061(7) 0.008(9)
F5_5 0.076(7) 0.067(6) 0.183(14) -0.021(8) 0.007(10) -0.012(5)
F6_5 0.076(6) 0.067(5) 0.102(8) -0.020(5) -0.023(5) 0.006(4)
F7_5 0.166(11) 0.103(7) 0.058(9) 0.028(6) 0.043(7) 0.019(7)
F8_5 0.179(11) 0.165(10) 0.051(6) -0.055(6) 0.019(9) -0.006(9)
F9_5 0.134(7) 0.101(8) 0.093(7) 0.011(5) 0.074(6) 0.014(6)
O1_5 0.064(5) 0.037(4) 0.053(6) -0.012(4) 0.012(4) -0.001(4)
C1_5 0.069(4) 0.038(4) 0.053(4) -0.006(4) 0.013(4) -0.001(4)
C2_5 0.081(5) 0.047(5) 0.082(6) -0.002(4) 0.016(5) 0.006(4)
C3_5 0.070(5) 0.050(5) 0.094(6) -0.008(5) 0.010(5) -0.003(4)
C4_5 0.116(7) 0.084(6) 0.062(5) -0.006(5) 0.024(5) 0.008(6)
Al2_5 0.0313(7) 0.0703(10) 0.0191(6) -0.0016(6) 0.0022(5) 0.0171(6)
F1_6 0.050(3) 0.058(4) 0.052(3) -0.018(3) 0.022(2) 0.007(3)
F2_6 0.066(3) 0.107(4) 0.023(2) -0.003(2) 0.0040(19) 0.037(3)
F3_6 0.139(6) 0.097(5) 0.114(6) 0.049(4) 0.089(5) 0.023(4)
F4_6 0.066(5) 0.168(8) 0.051(4) -0.032(4) -0.026(4) 0.052(5)
F5_6 0.083(4) 0.095(4) 0.087(5) -0.046(4) 0.046(4) -0.043(3)
F6_6 0.035(3) 0.180(8) 0.096(5) -0.081(5) 0.026(3) -0.027(4)
F7_6 0.130(8) 0.099(7) 0.051(4) 0.021(4) 0.002(5) -0.002(6)
F8_6 0.082(5) 0.108(8) 0.128(7) -0.082(6) 0.019(5) -0.027(5)
F9_6 0.110(5) 0.104(6) 0.103(6) 0.019(5) 0.005(4) 0.070(5)
O1_6 0.028(2) 0.070(4) 0.023(3) 0.002(3) 0.005(2) 0.015(2)
C1_6 0.025(3) 0.066(4) 0.037(3) -0.007(3) 0.008(2) 0.007(3)
C2_6 0.063(4) 0.092(5) 0.049(4) -0.008(4) 0.016(3) 0.028(4)
C3_6 0.039(3) 0.106(5) 0.069(4) -0.034(4) 0.011(3) -0.002(4)
C4_6 0.079(5) 0.080(5) 0.076(5) 0.004(4) 0.008(4) 0.015(4)
F1_10 0.084(8) 0.095(8) 0.109(10) 0.005(8) 0.017(7) 0.053(7)
F2_10 0.091(11) 0.052(8) 0.053(6) -0.010(5) -0.003(6) 0.015(7)
F3_10 0.052(6) 0.097(7) 0.077(8) 0.018(6) 0.016(5) -0.004(5)
F4_10 0.105(8) 0.100(8) 0.040(5) 0.012(5) 0.002(5) 0.039(7)
F5_10 0.076(8) 0.059(5) 0.049(6) -0.017(5) -0.017(5) 0.002(5)
F6_10 0.070(8) 0.073(7) 0.082(9) 0.000(6) -0.040(7) 0.022(7)
F7_10 0.094(7) 0.055(6) 0.060(6) 0.020(5) 0.015(5) -0.014(5)
F8_10 0.071(8) 0.044(5) 0.044(5) 0.017(4) 0.004(5) -0.023(5)
F9_10 0.100(9) 0.070(9) 0.067(8) 0.023(6) -0.031(7) -0.011(7)
O1_10 0.037(5) 0.050(6) 0.041(6) 0.003(5) 0.000(5) 0.006(4)
C1_10 0.049(5) 0.049(5) 0.047(5) -0.001(4) -0.003(4) 0.008(4)
C2_10 0.063(6) 0.072(6) 0.059(6) -0.001(6) 0.007(5) 0.017(5)
C3_10 0.069(7) 0.065(6) 0.053(5) 0.001(5) -0.011(5) 0.017(5)
C4_10 0.079(7) 0.059(6) 0.052(6) 0.009(5) -0.004(5) 0.000(5)
F1_7 0.084(6) 0.151(8) 0.100(5) -0.073(5) -0.011(4) -0.005(5)
F2_7 0.176(10) 0.093(7) 0.123(10) -0.022(7) -0.029(7) 0.052(7)
F3_7 0.092(5) 0.090(5) 0.129(6) -0.022(5) 0.039(4) -0.034(4)
F4_7 0.045(3) 0.116(5) 0.044(3) -0.013(3) -0.008(2) 0.021(3)
F5_7 0.168(8) 0.074(4) 0.073(4) 0.020(3) 0.000(5) -0.024(5)
F6_7 0.189(10) 0.154(8) 0.035(4) 0.015(4) 0.019(5) 0.045(7)
F7_7 0.090(6) 0.227(8) 0.093(6) -0.002(6) 0.051(5) -0.063(6)
F8_7 0.058(3) 0.209(8) 0.037(3) -0.047(4) 0.009(2) 0.020(4)
F9_7 0.046(3) 0.230(9) 0.056(3) -0.059(4) -0.008(3) 0.051(4)
O1_7 0.024(2) 0.090(4) 0.022(2) -0.010(2) 0.002(2) 0.010(3)
C1_7 0.044(4) 0.096(4) 0.028(3) -0.016(3) 0.002(3) 0.005(3)
C2_7 0.086(5) 0.095(5) 0.077(5) -0.019(5) 0.000(4) -0.001(4)
C3_7 0.076(4) 0.096(5) 0.039(4) 0.001(4) -0.001(4) 0.003(4)
C4_7 0.056(4) 0.171(7) 0.051(4) -0.036(5) 0.008(4) 0.010(4)
F1_11 0.055(6) 0.103(7) 0.041(7) -0.005(5) -0.025(5) 0.016(5)
F2_11 0.088(8) 0.100(8) 0.054(6) -0.028(6) 0.008(5) -0.003(6)
F3_11 0.038(5) 0.105(10) 0.086(9) 0.015(7) -0.009(5) -0.011(5)
F4_11 0.060(6) 0.063(5) 0.081(7) 0.031(5) -0.002(5) -0.006(5)
F5_11 0.043(5) 0.081(7) 0.091(7) 0.019(6) 0.000(5) -0.023(5)
F6_11 0.069(7) 0.109(9) 0.065(6) 0.030(6) 0.032(6) 0.001(7)
F7_11 0.065(6) 0.071(7) 0.081(7) 0.002(6) 0.033(5) 0.018(5)
F8_11 0.084(7) 0.043(6) 0.050(6) 0.000(5) 0.005(5) -0.022(6)
F9_11 0.052(5) 0.062(6) 0.068(5) 0.003(5) 0.000(4) 0.013(4)
O1_11 0.046(6) 0.045(5) 0.026(4) -0.003(4) 0.011(4) -0.001(5)
C1_11 0.035(5) 0.050(5) 0.030(4) 0.002(4) 0.010(4) -0.009(4)
C2_11 0.050(6) 0.078(6) 0.044(5) -0.005(5) -0.002(4) -0.006(5)
C3_11 0.048(5) 0.061(5) 0.049(6) 0.018(5) 0.016(4) -0.016(5)
C4_11 0.038(5) 0.047(5) 0.061(5) -0.001(5) 0.013(4) -0.006(4)
F1_8 0.137(7) 0.098(6) 0.217(11) 0.041(6) 0.036(7) -0.029(6)
F2_8 0.101(5) 0.174(8) 0.107(6) 0.056(6) 0.005(5) 0.039(5)
F3_8 0.145(7) 0.172(8) 0.070(5) 0.016(5) 0.047(5) -0.008(6)
F4_8 0.084(5) 0.108(6) 0.133(6) -0.031(5) 0.043(5) 0.033(4)
F5_8 0.034(3) 0.172(8) 0.151(7) -0.038(6) 0.016(4) -0.007(4)
F6_8 0.140(9) 0.214(12) 0.126(7) 0.036(7) -0.066(6) 0.021(8)
F7_8 0.120(8) 0.210(10) 0.057(5) -0.027(5) 0.023(5) 0.031(7)
F8_8 0.080(5) 0.105(7) 0.169(8) -0.066(6) 0.022(5) -0.002(5)
F9_8 0.117(6) 0.238(11) 0.155(8) -0.120(8) -0.007(6) -0.056(7)
O1_8 0.051(4) 0.089(6) 0.087(5) -0.042(4) 0.026(3) -0.018(4)
C1_8 0.039(3) 0.094(5) 0.062(4) -0.024(4) 0.006(3) -0.013(3)
C2_8 0.106(6) 0.127(6) 0.082(6) -0.002(5) 0.007(5) -0.019(5)
C3_8 0.075(5) 0.143(7) 0.111(6) -0.023(5) 0.001(5) 0.004(5)
C4_8 0.093(6) 0.145(7) 0.098(6) -0.047(5) 0.003(5) -0.019(5)
F1_12 0.103(10) 0.109(11) 0.147(12) -0.024(9) -0.020(9) -0.055(8)
F2_12 0.200(14) 0.140(12) 0.156(15) 0.051(10) -0.092(11) -0.081(9)
F3_12 0.186(13) 0.135(11) 0.064(8) -0.019(7) 0.015(8) -0.097(9)
F4_12 0.064(7) 0.106(8) 0.081(8) -0.022(6) 0.005(6) 0.010(6)
F5_12 0.063(7) 0.152(13) 0.060(7) -0.022(8) -0.016(6) -0.034(7)
F6_12 0.065(7) 0.116(10) 0.077(7) -0.004(6) 0.003(5) 0.011(6)
F7_12 0.081(7) 0.117(9) 0.075(8) -0.036(7) 0.014(6) 0.011(6)
F8_12 0.084(10) 0.082(9) 0.173(14) -0.036(8) -0.044(9) -0.008(7)
F9_12 0.116(11) 0.094(10) 0.104(10) -0.044(8) -0.032(9) 0.022(9)
O1_12 0.035(6) 0.047(7) 0.078(8) 0.000(5) -0.009(5) -0.001(5)
C1_12 0.057(6) 0.083(6) 0.083(6) -0.017(5) -0.010(5) -0.017(5)
C2_12 0.113(8) 0.112(8) 0.104(8) 0.001(6) -0.020(6) -0.058(6)
C3_12 0.041(6) 0.094(7) 0.072(7) -0.018(5) -0.011(5) -0.008(5)
C4_12 0.082(7) 0.094(8) 0.099(8) -0.033(6) -0.013(6) -0.002(6)
F1_9 0.154(8) 0.097(8) 0.109(7) -0.035(5) -0.049(6) 0.033(6)
F2_9 0.114(5) 0.089(5) 0.090(5) 0.020(4) 0.051(4) 0.049(4)
F3_9 0.114(6) 0.069(5) 0.055(4) 0.006(3) -0.005(3) 0.047(4)
F4_9 0.107(5) 0.127(7) 0.122(7) -0.026(5) -0.045(4) 0.031(5)
F5_9 0.198(9) 0.129(6) 0.062(4) -0.017(4) -0.044(5) 0.092(6)
F6_9 0.196(9) 0.148(7) 0.069(4) -0.048(4) -0.052(5) 0.107(7)
F7_9 0.199(10) 0.155(8) 0.167(9) 0.108(7) 0.102(7) 0.078(8)
F8_9 0.118(7) 0.160(9) 0.140(7) 0.073(6) 0.002(5) -0.026(6)
F9_9 0.173(9) 0.167(9) 0.098(6) 0.044(6) 0.075(6) 0.075(8)
O1_9 0.108(5) 0.074(5) 0.029(3) 0.018(3) 0.025(3) 0.040(4)
C1_9 0.097(4) 0.073(4) 0.035(3) 0.015(3) 0.010(3) 0.040(4)
C2_9 0.095(5) 0.065(5) 0.038(4) 0.008(3) -0.001(3) 0.035(4)
C3_9 0.130(6) 0.106(6) 0.059(5) -0.016(4) -0.022(5) 0.061(5)
C4_9 0.121(6) 0.118(7) 0.081(6) 0.041(5) 0.030(5) 0.036(5)
F1_13 0.123(11) 0.077(11) 0.078(7) 0.011(6) 0.041(7) 0.035(8)
F2_13 0.098(8) 0.086(12) 0.108(12) 0.032(9) 0.022(8) 0.033(8)
F3_13 0.144(11) 0.066(8) 0.116(9) 0.041(7) 0.039(9) 0.017(8)
F4_13 0.078(7) 0.146(12) 0.070(8) -0.033(8) -0.010(6) -0.003(8)
F5_13 0.114(9) 0.089(8) 0.070(7) 0.003(7) 0.037(7) -0.011(8)
F6_13 0.153(12) 0.068(6) 0.066(7) -0.007(6) 0.048(8) -0.006(7)
F7_13 0.145(11) 0.071(7) 0.099(9) 0.004(7) 0.039(9) -0.031(7)
F8_13 0.090(8) 0.068(7) 0.085(6) 0.019(6) 0.021(6) -0.012(6)
F9_13 0.077(7) 0.090(8) 0.122(10) 0.023(7) 0.041(7) 0.000(6)
O1_13 0.074(8) 0.054(7) 0.059(8) 0.007(6) 0.013(6) 0.006(6)
C1_13 0.086(6) 0.054(5) 0.057(5) 0.015(5) 0.016(5) 0.010(5)
C2_13 0.107(7) 0.061(7) 0.076(7) 0.018(5) 0.024(7) 0.020(6)
C3_13 0.092(7) 0.075(7) 0.063(6) 0.005(6) 0.016(6) 0.004(6)
C4_13 0.087(7) 0.064(6) 0.077(6) 0.006(6) 0.014(6) 0.000(5)
C23_14 0.066(5) 0.091(5) 0.044(4) -0.024(4) -0.001(4) 0.009(4)
C24_14 0.053(4) 0.093(6) 0.040(4) -0.011(4) -0.006(4) 0.010(4)
C25_14 0.061(5) 0.098(6) 0.043(4) 0.014(4) -0.001(4) 0.016(4)
C26_14 0.065(5) 0.102(6) 0.034(4) 0.020(4) 0.004(4) 0.014(4)
C27_14 0.065(5) 0.108(6) 0.034(4) 0.008(5) 0.012(4) 0.019(4)
C28_14 0.069(5) 0.099(6) 0.044(4) -0.010(5) 0.015(4) 0.016(5)
C29_14 0.119(10) 0.092(7) 0.089(8) -0.038(6) 0.007(7) -0.011(6)
C23_15 0.067(9) 0.072(8) 0.048(8) -0.002(6) -0.003(7) -0.004(7)
C24_15 0.062(8) 0.071(9) 0.045(8) -0.008(7) -0.001(7) 0.000(7)
C25_15 0.069(9) 0.071(9) 0.053(8) -0.013(7) -0.002(8) -0.001(7)
C26_15 0.070(9) 0.071(9) 0.061(9) -0.020(7) -0.005(8) -0.001(7)
C27_15 0.072(9) 0.077(9) 0.060(9) -0.018(7) -0.001(8) -0.002(7)
C28_15 0.067(9) 0.081(9) 0.052(9) -0.009(8) 0.002(8) -0.004(7)
C29_15 0.105(15) 0.072(10) 0.080(13) 0.005(10) -0.021(12) -0.007(9)
C23_16 0.052(5) 0.049(4) 0.033(4) -0.008(3) 0.000(4) 0.004(4)
C24_16 0.043(4) 0.049(5) 0.036(4) 0.002(4) 0.004(3) -0.001(4)
C25_16 0.052(5) 0.049(6) 0.042(5) 0.002(4) 0.007(4) -0.004(4)
C26_16 0.059(6) 0.045(5) 0.039(4) 0.000(3) 0.010(5) -0.005(4)
C27_16 0.055(5) 0.054(5) 0.038(5) -0.012(4) 0.012(5) 0.003(4)
C28_16 0.048(5) 0.053(6) 0.041(6) -0.012(5) 0.006(4) 0.008(4)
C29_16 0.104(12) 0.064(7) 0.060(7) 0.008(5) 0.002(9) -0.001(7)
C23_17 0.061(7) 0.044(6) 0.038(6) -0.006(5) 0.013(6) -0.007(5)
C24_17 0.057(7) 0.048(7) 0.042(7) -0.009(5) 0.011(6) -0.011(5)
C25_17 0.053(6) 0.055(8) 0.048(7) -0.009(6) 0.006(5) -0.008(5)
C26_17 0.050(7) 0.047(7) 0.043(7) -0.007(5) 0.001(6) 0.000(6)
C27_17 0.050(7) 0.043(6) 0.030(6) -0.009(5) -0.003(6) 0.002(5)
C28_17 0.046(6) 0.044(7) 0.027(6) -0.006(5) 0.007(5) -0.003(5)
C29_17 0.083(13) 0.055(8) 0.043(8) -0.003(6) 0.011(9) 0.007(8)

loop_
_atom_type_symbol
_atom_type_description
_atom_type_scat_dispersion_real
_atom_type_scat_dispersion_imag
_atom_type_scat_source
C C 0.0033 0.0016 'International Tables Vol C Tables 4.2.6.8 and 6.1.1.4'
H H 0.0000 0.0000 'International Tables Vol C Tables 4.2.6.8 and 6.1.1.4'
O O 0.0106 0.0060 'International Tables Vol C Tables 4.2.6.8 and 6.1.1.4'
F F 0.0171 0.0103 'International Tables Vol C Tables 4.2.6.8 and 6.1.1.4'
Al Al 0.0645 0.0514 'International Tables Vol C Tables 4.2.6.8 and 6.1.1.4'
P P 0.1023 0.0942 'International Tables Vol C Tables 4.2.6.8 and 6.1.1.4'
Cl Cl 0.1484 0.1585 'International Tables Vol C Tables 4.2.6.8 and 6.1.1.4'
Ag Ag -0.8971 1.1015 'International Tables Vol C Tables 4.2.6.8 and 6.1.1.4'
Sn Sn -0.6537 1.4246 'International Tables Vol C Tables 4.2.6.8 and 6.1.1.4'

loop_
_geom_angle_atom_site_label_1
_geom_angle_atom_site_label_2
_geom_angle_atom_site_label_3
_geom_angle
_geom_angle_site_symmetry_1
_geom_angle_site_symmetry_3
_geom_angle_publ_flag
C16 Sn1 C12 33.33(16) . . ?
C16 Sn1 C15 32.82(18) . . ?
C12 Sn1 C15 54.12(16) . . ?
C16 Sn1 C13 54.14(18) . . ?
C12 Sn1 C13 32.79(16) . . ?
C15 Sn1 C13 52.71(19) . . ?
C16 Sn1 C14 53.1(2) . . ?
C12 Sn1 C14 53.09(16) . . ?
C15 Sn1 C14 31.1(2) . . ?
C13 Sn1 C14 31.28(17) . . ?
C16 Sn1 Cl1 86.67(14) . . ?
C12 Sn1 Cl1 89.55(12) . . ?
C15 Sn1 Cl1 115.62(16) . . ?
C13 Sn1 Cl1 120.62(11) . . ?
C14 Sn1 Cl1 138.92(14) . . ?
C2 Sn2 C1 33.56(19) . . ?
C2 Sn2 C3 32.7(2) . . ?
C1 Sn2 C3 54.2(2) . . ?
C2 Sn2 C5 54.1(2) . . ?
C1 Sn2 C5 32.56(18) . . ?
C3 Sn2 C5 52.6(3) . . ?
C2 Sn2 C4 53.3(2) . . ?
C1 Sn2 C4 53.22(19) . . ?
C3 Sn2 C4 31.3(3) . . ?
C5 Sn2 C4 31.3(2) . . ?
C2 Sn2 Cl1 85.56(18) . . ?
C1 Sn2 Cl1 90.68(13) . . ?
C3 Sn2 Cl1 113.5(2) . . ?
C5 Sn2 Cl1 122.18(14) . . ?
C4 Sn2 Cl1 138.57(17) . . ?
P2 Ag1 P1 164.85(4) . . ?
P2 Ag1 Cl1 96.32(4) . . ?
P1 Ag1 Cl1 98.80(5) . . ?
Sn1 Cl1 Ag1 103.29(5) . . ?
Sn1 Cl1 Sn2 151.12(7) . . ?
Ag1 Cl1 Sn2 100.67(5) . . ?
C1 P1 C9 106.4(3) . . ?
C1 P1 C6 102.7(3) . . ?
C9 P1 C6 106.8(3) . . ?
C1 P1 Ag1 110.20(19) . . ?
C9 P1 Ag1 114.3(3) . . ?
C6 P1 Ag1 115.5(2) . . ?
C12 P2 C20 106.0(2) . . ?
C12 P2 C17 103.3(2) . . ?
C20 P2 C17 106.6(3) . . ?
C12 P2 Ag1 112.94(16) . . ?
C20 P2 Ag1 112.7(2) . . ?
C17 P2 Ag1 114.55(17) . . ?
C5 C1 C2 107.1(6) . . ?
C5 C1 P1 128.8(5) . . ?
C2 C1 P1 123.5(4) . . ?
C5 C1 Sn2 77.5(3) . . ?
C2 C1 Sn2 71.8(3) . . ?
P1 C1 Sn2 122.9(3) . . ?
C3 C2 C1 107.5(6) . . ?
C3 C2 Sn2 76.7(3) . . ?
C1 C2 Sn2 74.6(3) . . ?
C3 C2 H2 125.5 . . ?
C1 C2 H2 125.5 . . ?
Sn2 C2 H2 125.5 . . ?
C4 C3 C2 108.7(6) . . ?
C4 C3 Sn2 77.1(4) . . ?
C2 C3 Sn2 70.6(4) . . ?
C4 C3 H3 125.3 . . ?
C2 C3 H3 125.3 . . ?
Sn2 C3 H3 125.3 . . ?
C3 C4 C5 109.0(6) . . ?
C3 C4 Sn2 71.6(4) . . ?
C5 C4 Sn2 73.9(4) . . ?
C3 C4 H4 125.5 . . ?
C5 C4 H4 125.5 . . ?
Sn2 C4 H4 120.7 . . ?
C4 C5 C1 107.7(7) . . ?
C4 C5 Sn2 74.8(4) . . ?
C1 C5 Sn2 69.9(3) . . ?
C4 C5 H5 126.0 . . ?
C1 C5 H5 126.0 . . ?
Sn2 C5 H5 126.0 . . ?
C7 C6 C8 110.8(8) . . ?
C7 C6 P1 110.4(4) . . ?
C8 C6 P1 112.7(5) . . ?
C7 C6 H6 107.6 . . ?
C8 C6 H6 107.6 . . ?
P1 C6 H6 107.6 . . ?
C6 C7 H7A 109.5 . . ?
C6 C7 H7B 109.5 . . ?
H7A C7 H7B 109.5 . . ?
C6 C7 H7C 109.5 . . ?
H7A C7 H7C 109.5 . . ?
H7B C7 H7C 109.5 . . ?
C6 C8 H8A 109.5 . . ?
C6 C8 H8B 109.5 . . ?
H8A C8 H8B 109.5 . . ?
C6 C8 H8C 109.5 . . ?
H8A C8 H8C 109.5 . . ?
H8B C8 H8C 109.5 . . ?
C10 C9 C11 110.1(7) . . ?
C10 C9 P1 110.7(4) . . ?
C11 C9 P1 109.6(5) . . ?
C10 C9 H9 108.8 . . ?
C11 C9 H9 108.8 . . ?
P1 C9 H9 108.8 . . ?
C9 C10 H10A 109.5 . . ?
C9 C10 H10B 109.5 . . ?
H10A C10 H10B 109.5 . . ?
C9 C10 H10C 109.5 . . ?
H10A C10 H10C 109.5 . . ?
H10B C10 H10C 109.5 . . ?
C9 C11 H11A 109.5 . . ?
C9 C11 H11B 109.5 . . ?
H11A C11 H11B 109.5 . . ?
C9 C11 H11C 109.5 . . ?
H11A C11 H11C 109.5 . . ?
H11B C11 H11C 109.5 . . ?
C16 C12 C13 107.3(4) . . ?
C16 C12 P2 124.3(4) . . ?
C13 C12 P2 127.8(4) . . ?
C16 C12 Sn1 72.3(3) . . ?
C13 C12 Sn1 77.2(3) . . ?
P2 C12 Sn1 123.2(2) . . ?
C14 C13 C12 107.3(5) . . ?
C14 C13 Sn1 75.8(3) . . ?
C12 C13 Sn1 70.0(3) . . ?
C14 C13 H13 126.1 . . ?
C12 C13 H13 126.1 . . ?
Sn1 C13 H13 126.1 . . ?
C15 C14 C13 109.4(5) . . ?
C15 C14 Sn1 71.8(3) . . ?
C13 C14 Sn1 72.9(3) . . ?
C15 C14 H14 125.3 . . ?
C13 C14 H14 125.3 . . ?
Sn1 C14 H14 121.7 . . ?
C14 C15 C16 108.1(5) . . ?
C14 C15 Sn1 77.1(4) . . ?
C16 C15 Sn1 70.1(3) . . ?
C14 C15 H15 125.6 . . ?
C16 C15 H15 125.6 . . ?
Sn1 C15 H15 125.6 . . ?
C15 C16 C12 107.8(5) . . ?
C15 C16 Sn1 77.1(3) . . ?
C12 C16 Sn1 74.3(3) . . ?
C15 C16 H16 125.4 . . ?
C12 C16 H16 125.4 . . ?
Sn1 C16 H16 125.4 . . ?
C19 C17 C18 112.3(5) . . ?
C19 C17 P2 113.2(4) . . ?
C18 C17 P2 110.4(4) . . ?
C19 C17 H17 106.8 . . ?
C18 C17 H17 106.8 . . ?
P2 C17 H17 106.8 . . ?
C17 C18 H18A 109.5 . . ?
C17 C18 H18B 109.5 . . ?
H18A C18 H18B 109.5 . . ?
C17 C18 H18C 109.5 . . ?
H18A C18 H18C 109.5 . . ?
H18B C18 H18C 109.5 . . ?
C17 C19 H19A 109.5 . . ?
C17 C19 H19B 109.5 . . ?
H19A C19 H19B 109.5 . . ?
C17 C19 H19C 109.5 . . ?
H19A C19 H19C 109.5 . . ?
H19B C19 H19C 109.5 . . ?
C22 C20 C21 109.3(5) . . ?
C22 C20 P2 110.3(4) . . ?
C21 C20 P2 109.7(4) . . ?
C22 C20 H20 109.2 . . ?
C21 C20 H20 109.2 . . ?
P2 C20 H20 109.2 . . ?
C20 C21 H21A 109.5 . . ?
C20 C21 H21B 109.5 . . ?
H21A C21 H21B 109.5 . . ?
C20 C21 H21C 109.5 . . ?
H21A C21 H21C 109.5 . . ?
H21B C21 H21C 109.5 . . ?
C20 C22 H22A 109.5 . . ?
C20 C22 H22B 109.5 . . ?
H22A C22 H22B 109.5 . . ?
C20 C22 H22C 109.5 . . ?
H22A C22 H22C 109.5 . . ?
H22B C22 H22C 109.5 . . ?
O1_3 Al1 O1_4 103.5(7) . . ?
O1_3 Al1 O1_2 110.2(3) . . ?
O1_4 Al1 O1_2 115.7(7) . . ?
O1_3 Al1 O1_1 108.9(3) . . ?
O1_4 Al1 O1_1 107.9(7) . . ?
O1_2 Al1 O1_1 110.3(3) . . ?
O1_3 Al1 O1_5 114.5(5) . . ?
O1_2 Al1 O1_5 104.9(5) . . ?
O1_1 Al1 O1_5 108.0(6) . . ?
C1_1 O1_1 Al1 151.1(4) . . ?
O1_1 C1_1 C2_1 110.0(5) . . ?
O1_1 C1_1 C3_1 108.4(4) . . ?
C2_1 C1_1 C3_1 109.5(4) . . ?
O1_1 C1_1 C4_1 110.2(4) . . ?
C2_1 C1_1 C4_1 109.1(5) . . ?
C3_1 C1_1 C4_1 109.7(4) . . ?
F3_1 C2_1 F1_1 108.1(6) . . ?
F3_1 C2_1 F2_1 107.0(5) . . ?
F1_1 C2_1 F2_1 108.1(5) . . ?
F3_1 C2_1 C1_1 112.6(5) . . ?
F1_1 C2_1 C1_1 110.7(5) . . ?
F2_1 C2_1 C1_1 110.2(5) . . ?
F4_1 C3_1 F5_1 106.8(5) . . ?
F4_1 C3_1 F6_1 108.9(5) . . ?
F5_1 C3_1 F6_1 107.7(5) . . ?
F4_1 C3_1 C1_1 110.7(4) . . ?
F5_1 C3_1 C1_1 110.7(5) . . ?
F6_1 C3_1 C1_1 111.8(5) . . ?
F8_1 C4_1 F7_1 107.5(5) . . ?
F8_1 C4_1 F9_1 106.9(5) . . ?
F7_1 C4_1 F9_1 108.7(6) . . ?
F8_1 C4_1 C1_1 113.2(5) . . ?
F7_1 C4_1 C1_1 110.4(5) . . ?
F9_1 C4_1 C1_1 110.0(5) . . ?
C1_2 O1_2 Al1 156.0(4) . . ?
O1_2 C1_2 C2_2 109.0(5) . . ?
O1_2 C1_2 C3_2 111.1(5) . . ?
C2_2 C1_2 C3_2 108.7(5) . . ?
O1_2 C1_2 C4_2 110.8(5) . . ?
C2_2 C1_2 C4_2 109.1(5) . . ?
C3_2 C1_2 C4_2 108.2(5) . . ?
F2_2 C2_2 F1_2 109.7(6) . . ?
F2_2 C2_2 F3_2 107.9(6) . . ?
F1_2 C2_2 F3_2 108.2(7) . . ?
F2_2 C2_2 C1_2 110.1(6) . . ?
F1_2 C2_2 C1_2 109.2(6) . . ?
F3_2 C2_2 C1_2 111.7(5) . . ?
F5_2 C3_2 F6_2 107.8(6) . . ?
F5_2 C3_2 F4_2 108.9(6) . . ?
F6_2 C3_2 F4_2 107.3(5) . . ?
F5_2 C3_2 C1_2 112.6(5) . . ?
F6_2 C3_2 C1_2 109.7(5) . . ?
F4_2 C3_2 C1_2 110.4(5) . . ?
F9_2 C4_2 F7_2 107.0(5) . . ?
F9_2 C4_2 F8_2 107.3(6) . . ?
F7_2 C4_2 F8_2 108.1(5) . . ?
F9_2 C4_2 C1_2 110.6(5) . . ?
F7_2 C4_2 C1_2 112.0(5) . . ?
F8_2 C4_2 C1_2 111.7(5) . . ?
C1_3 O1_3 Al1 162.6(5) . . ?
O1_3 C1_3 C3_3 109.5(6) . . ?
O1_3 C1_3 C4_3 111.5(5) . . ?
C3_3 C1_3 C4_3 109.6(6) . . ?
O1_3 C1_3 C2_3 109.3(5) . . ?
C3_3 C1_3 C2_3 109.6(6) . . ?
C4_3 C1_3 C2_3 107.3(6) . . ?
F1_3 C2_3 F2_3 111.4(8) . . ?
F1_3 C2_3 F3_3 108.3(8) . . ?
F2_3 C2_3 F3_3 110.9(8) . . ?
F1_3 C2_3 C1_3 111.9(7) . . ?
F2_3 C2_3 C1_3 110.4(7) . . ?
F3_3 C2_3 C1_3 103.7(6) . . ?
F4_3 C3_3 F6_3 109.1(9) . . ?
F4_3 C3_3 F5_3 109.5(8) . . ?
F6_3 C3_3 F5_3 108.3(8) . . ?
F4_3 C3_3 C1_3 112.3(7) . . ?
F6_3 C3_3 C1_3 111.8(7) . . ?
F5_3 C3_3 C1_3 105.7(7) . . ?
F9_3 C4_3 F8_3 107.4(7) . . ?
F9_3 C4_3 F7_3 107.4(8) . . ?
F8_3 C4_3 F7_3 112.0(7) . . ?
F9_3 C4_3 C1_3 112.2(6) . . ?
F8_3 C4_3 C1_3 112.2(7) . . ?
F7_3 C4_3 C1_3 105.6(7) . . ?
C1_4 O1_4 Al1 151.2(15) . . ?
O1_4 C1_4 C2_4 109.5(13) . . ?
O1_4 C1_4 C3_4 101.2(13) . . ?
C2_4 C1_4 C3_4 109.1(12) . . ?
O1_4 C1_4 C4_4 116.1(14) . . ?
C2_4 C1_4 C4_4 112.4(12) . . ?
C3_4 C1_4 C4_4 107.9(11) . . ?
F3_4 C2_4 F2_4 110.3(13) . . ?
F3_4 C2_4 F1_4 111.4(13) . . ?
F2_4 C2_4 F1_4 102.8(13) . . ?
F3_4 C2_4 C1_4 109.2(12) . . ?
F2_4 C2_4 C1_4 107.9(14) . . ?
F1_4 C2_4 C1_4 115.0(17) . . ?
F5_4 C3_4 F4_4 109.2(13) . . ?
F5_4 C3_4 F6_4 109.5(11) . . ?
F4_4 C3_4 F6_4 106.5(11) . . ?
F5_4 C3_4 C1_4 115.2(13) . . ?
F4_4 C3_4 C1_4 108.8(13) . . ?
F6_4 C3_4 C1_4 107.3(11) . . ?
F8_4 C4_4 F9_4 107.9(12) . . ?
F8_4 C4_4 F7_4 106.7(12) . . ?
F9_4 C4_4 F7_4 106.3(12) . . ?
F8_4 C4_4 C1_4 107.6(16) . . ?
F9_4 C4_4 C1_4 111.0(10) . . ?
F7_4 C4_4 C1_4 117.0(13) . . ?
C1_5 O1_5 Al1 148.4(11) . . ?
O1_5 C1_5 C3_5 114.5(12) . . ?
O1_5 C1_5 C4_5 103.8(11) . . ?
C3_5 C1_5 C4_5 109.3(11) . . ?
O1_5 C1_5 C2_5 112.7(12) . . ?
C3_5 C1_5 C2_5 108.7(11) . . ?
C4_5 C1_5 C2_5 107.5(10) . . ?
F3_5 C2_5 F2_5 110.8(11) . . ?
F3_5 C2_5 F1_5 111.8(12) . . ?
F2_5 C2_5 F1_5 107.6(12) . . ?
F3_5 C2_5 C1_5 111.7(9) . . ?
F2_5 C2_5 C1_5 110.3(12) . . ?
F1_5 C2_5 C1_5 104.4(15) . . ?
F5_5 C3_5 F4_5 106.1(12) . . ?
F5_5 C3_5 F6_5 107.5(11) . . ?
F4_5 C3_5 F6_5 110.2(11) . . ?
F5_5 C3_5 C1_5 113.3(13) . . ?
F4_5 C3_5 C1_5 110.8(13) . . ?
F6_5 C3_5 C1_5 108.8(10) . . ?
F8_5 C4_5 F9_5 108.7(11) . . ?
F8_5 C4_5 F7_5 111.4(13) . . ?
F9_5 C4_5 F7_5 113.1(12) . . ?
F8_5 C4_5 C1_5 111.4(14) . . ?
F9_5 C4_5 C1_5 109.8(10) . . ?
F7_5 C4_5 C1_5 102.2(11) . . ?
O1_9 Al2_5 O1_7 116.3(4) . . ?
O1_12 Al2_5 O1_10 122.9(6) . . ?
O1_9 Al2_5 O1_6 111.2(4) . . ?
O1_7 Al2_5 O1_6 107.9(3) . . ?
O1_12 Al2_5 O1_11 115.0(6) . . ?
O1_10 Al2_5 O1_11 105.7(5) . . ?
O1_9 Al2_5 O1_8 108.5(5) . . ?
O1_7 Al2_5 O1_8 106.7(3) . . ?
O1_6 Al2_5 O1_8 105.6(4) . . ?
O1_12 Al2_5 O1_13 109.1(8) . . ?
O1_10 Al2_5 O1_13 100.6(6) . . ?
O1_11 Al2_5 O1_13 100.4(5) . . ?
C1_6 O1_6 Al2_5 148.7(5) . . ?
O1_6 C1_6 C3_6 109.1(7) . . ?
O1_6 C1_6 C2_6 112.7(8) . . ?
C3_6 C1_6 C2_6 109.4(7) . . ?
O1_6 C1_6 C4_6 111.9(7) . . ?
C3_6 C1_6 C4_6 109.4(8) . . ?
C2_6 C1_6 C4_6 104.2(7) . . ?
F2_6 C2_6 F1_6 109.7(8) . . ?
F2_6 C2_6 F3_6 106.7(8) . . ?
F1_6 C2_6 F3_6 109.9(8) . . ?
F2_6 C2_6 C1_6 112.6(7) . . ?
F1_6 C2_6 C1_6 113.7(7) . . ?
F3_6 C2_6 C1_6 103.8(7) . . ?
F6_6 C3_6 F5_6 107.0(8) . . ?
F6_6 C3_6 F4_6 110.5(8) . . ?
F5_6 C3_6 F4_6 109.8(8) . . ?
F6_6 C3_6 C1_6 113.3(7) . . ?
F5_6 C3_6 C1_6 110.7(7) . . ?
F4_6 C3_6 C1_6 105.6(8) . . ?
F7_6 C4_6 F9_6 107.2(9) . . ?
F7_6 C4_6 F8_6 120.3(10) . . ?
F9_6 C4_6 F8_6 112.4(9) . . ?
F7_6 C4_6 C1_6 106.7(8) . . ?
F9_6 C4_6 C1_6 110.9(8) . . ?
F8_6 C4_6 C1_6 98.8(8) . . ?
C1_10 O1_10 Al2_5 147.5(11) . . ?
O1_10 C1_10 C2_10 112.9(13) . . ?
O1_10 C1_10 C3_10 111.3(13) . . ?
C2_10 C1_10 C3_10 108.3(12) . . ?
O1_10 C1_10 C4_10 108.3(13) . . ?
C2_10 C1_10 C4_10 109.8(12) . . ?
C3_10 C1_10 C4_10 106.0(11) . . ?
F1_10 C2_10 F2_10 106.0(11) . . ?
F1_10 C2_10 F3_10 113.9(12) . . ?
F2_10 C2_10 F3_10 112.0(12) . . ?
F1_10 C2_10 C1_10 107.6(13) . . ?
F2_10 C2_10 C1_10 109.9(13) . . ?
F3_10 C2_10 C1_10 107.2(11) . . ?
F5_10 C3_10 F6_10 105.6(12) . . ?
F5_10 C3_10 F4_10 113.2(12) . . ?
F6_10 C3_10 F4_10 107.0(12) . . ?
F5_10 C3_10 C1_10 107.9(11) . . ?
F6_10 C3_10 C1_10 112.5(15) . . ?
F4_10 C3_10 C1_10 110.6(11) . . ?
F9_10 C4_10 F7_10 104.4(12) . . ?
F9_10 C4_10 F8_10 110.6(13) . . ?
F7_10 C4_10 F8_10 107.0(11) . . ?
F9_10 C4_10 C1_10 109.6(14) . . ?
F7_10 C4_10 C1_10 110.5(11) . . ?
F8_10 C4_10 C1_10 114.3(11) . . ?
C1_7 O1_7 Al2_5 146.5(6) . . ?
O1_7 C1_7 C4_7 109.7(7) . . ?
O1_7 C1_7 C3_7 112.3(8) . . ?
C4_7 C1_7 C3_7 112.0(8) . . ?
O1_7 C1_7 C2_7 109.3(8) . . ?
C4_7 C1_7 C2_7 106.8(8) . . ?
C3_7 C1_7 C2_7 106.5(7) . . ?
F3_7 C2_7 F1_7 106.3(9) . . ?
F3_7 C2_7 F2_7 119.7(11) . . ?
F1_7 C2_7 F2_7 107.3(9) . . ?
F3_7 C2_7 C1_7 110.3(8) . . ?
F1_7 C2_7 C1_7 108.9(9) . . ?
F2_7 C2_7 C1_7 104.0(9) . . ?
F4_7 C3_7 F5_7 110.7(8) . . ?
F4_7 C3_7 F6_7 109.7(8) . . ?
F5_7 C3_7 F6_7 106.2(9) . . ?
F4_7 C3_7 C1_7 110.5(7) . . ?
F5_7 C3_7 C1_7 108.4(8) . . ?
F6_7 C3_7 C1_7 111.3(9) . . ?
F8_7 C4_7 F9_7 104.5(8) . . ?
F8_7 C4_7 F7_7 114.0(9) . . ?
F9_7 C4_7 F7_7 109.6(9) . . ?
F8_7 C4_7 C1_7 114.4(8) . . ?
F9_7 C4_7 C1_7 109.4(8) . . ?
F7_7 C4_7 C1_7 104.9(8) . . ?
C1_11 O1_11 Al2_5 151.3(10) . . ?
O1_11 C1_11 C3_11 112.0(12) . . ?
O1_11 C1_11 C2_11 111.5(11) . . ?
C3_11 C1_11 C2_11 108.6(11) . . ?
O1_11 C1_11 C4_11 108.9(11) . . ?
C3_11 C1_11 C4_11 108.7(10) . . ?
C2_11 C1_11 C4_11 106.9(11) . . ?
F2_11 C2_11 F1_11 107.4(11) . . ?
F2_11 C2_11 F3_11 107.6(12) . . ?
F1_11 C2_11 F3_11 112.3(11) . . ?
F2_11 C2_11 C1_11 110.6(12) . . ?
F1_11 C2_11 C1_11 109.4(10) . . ?
F3_11 C2_11 C1_11 109.4(11) . . ?
F4_11 C3_11 F6_11 113.7(11) . . ?
F4_11 C3_11 F5_11 107.5(11) . . ?
F6_11 C3_11 F5_11 105.1(11) . . ?
F4_11 C3_11 C1_11 109.3(11) . . ?
F6_11 C3_11 C1_11 111.5(12) . . ?
F5_11 C3_11 C1_11 109.5(10) . . ?
F7_11 C4_11 F8_11 110.5(12) . . ?
F7_11 C4_11 F9_11 106.4(10) . . ?
F8_11 C4_11 F9_11 106.2(11) . . ?
F7_11 C4_11 C1_11 114.7(11) . . ?
F8_11 C4_11 C1_11 109.4(11) . . ?
F9_11 C4_11 C1_11 109.1(10) . . ?
C1_8 O1_8 Al2_5 160.0(7) . . ?
O1_8 C1_8 C4_8 109.7(8) . . ?
O1_8 C1_8 C3_8 111.5(9) . . ?
C4_8 C1_8 C3_8 110.1(8) . . ?
O1_8 C1_8 C2_8 109.9(8) . . ?
C4_8 C1_8 C2_8 110.1(9) . . ?
C3_8 C1_8 C2_8 105.6(8) . . ?
F3_8 C2_8 F1_8 117.9(11) . . ?
F3_8 C2_8 F2_8 120.3(11) . . ?
F1_8 C2_8 F2_8 101.0(10) . . ?
F3_8 C2_8 C1_8 104.4(8) . . ?
F1_8 C2_8 C1_8 109.4(10) . . ?
F2_8 C2_8 C1_8 102.7(9) . . ?
F4_8 C3_8 F6_8 118.1(12) . . ?
F4_8 C3_8 F5_8 101.3(9) . . ?
F6_8 C3_8 F5_8 114.1(11) . . ?
F4_8 C3_8 C1_8 109.1(8) . . ?
F6_8 C3_8 C1_8 104.9(9) . . ?
F5_8 C3_8 C1_8 109.2(9) . . ?
F7_8 C4_8 F9_8 102.5(10) . . ?
F7_8 C4_8 F8_8 115.1(10) . . ?
F9_8 C4_8 F8_8 116.1(11) . . ?
F7_8 C4_8 C1_8 109.5(10) . . ?
F9_8 C4_8 C1_8 106.8(9) . . ?
F8_8 C4_8 C1_8 106.5(8) . . ?
C1_12 O1_12 Al2_5 154.8(13) . . ?
O1_12 C1_12 C2_12 110.0(13) . . ?
O1_12 C1_12 C4_12 110.8(13) . . ?
C2_12 C1_12 C4_12 105.4(12) . . ?
O1_12 C1_12 C3_12 109.4(12) . . ?
C2_12 C1_12 C3_12 112.6(12) . . ?
C4_12 C1_12 C3_12 108.5(12) . . ?
F3_12 C2_12 F2_12 121.8(16) . . ?
F3_12 C2_12 F1_12 109.7(14) . . ?
F2_12 C2_12 F1_12 106.1(13) . . ?
F3_12 C2_12 C1_12 102.9(13) . . ?
F2_12 C2_12 C1_12 103.9(16) . . ?
F1_12 C2_12 C1_12 112.3(14) . . ?
F5_12 C3_12 F6_12 107.8(12) . . ?
F5_12 C3_12 F4_12 110.3(12) . . ?
F6_12 C3_12 F4_12 106.5(12) . . ?
F5_12 C3_12 C1_12 111.5(14) . . ?
F6_12 C3_12 C1_12 110.3(12) . . ?
F4_12 C3_12 C1_12 110.3(12) . . ?
F7_12 C4_12 F9_12 111.6(14) . . ?
F7_12 C4_12 F8_12 106.8(13) . . ?
F9_12 C4_12 F8_12 111.3(13) . . ?
F7_12 C4_12 C1_12 110.9(13) . . ?
F9_12 C4_12 C1_12 107.8(15) . . ?
F8_12 C4_12 C1_12 108.3(15) . . ?
C1_9 O1_9 Al2_5 157.1(9) . . ?
O1_9 C1_9 C2_9 111.2(7) . . ?
O1_9 C1_9 C4_9 111.9(9) . . ?
C2_9 C1_9 C4_9 112.2(8) . . ?
O1_9 C1_9 C3_9 106.9(9) . . ?
C2_9 C1_9 C3_9 108.4(7) . . ?
C4_9 C1_9 C3_9 105.9(8) . . ?
F2_9 C2_9 F3_9 110.2(9) . . ?
F2_9 C2_9 F1_9 105.1(9) . . ?
F3_9 C2_9 F1_9 105.7(9) . . ?
F2_9 C2_9 C1_9 111.1(8) . . ?
F3_9 C2_9 C1_9 113.9(7) . . ?
F1_9 C2_9 C1_9 110.3(9) . . ?
F5_9 C3_9 F6_9 106.6(8) . . ?
F5_9 C3_9 F4_9 108.4(10) . . ?
F6_9 C3_9 F4_9 110.8(11) . . ?
F5_9 C3_9 C1_9 111.9(9) . . ?
F6_9 C3_9 C1_9 109.4(8) . . ?
F4_9 C3_9 C1_9 109.7(8) . . ?
F8_9 C4_9 F7_9 115.5(12) . . ?
F8_9 C4_9 F9_9 104.9(10) . . ?
F7_9 C4_9 F9_9 106.7(10) . . ?
F8_9 C4_9 C1_9 109.3(9) . . ?
F7_9 C4_9 C1_9 110.6(9) . . ?
F9_9 C4_9 C1_9 109.5(9) . . ?
C1_13 O1_13 Al2_5 153.4(13) . . ?
O1_13 C1_13 C4_13 110.0(12) . . ?
O1_13 C1_13 C3_13 109.7(13) . . ?
C4_13 C1_13 C3_13 109.7(11) . . ?
O1_13 C1_13 C2_13 106.9(12) . . ?
C4_13 C1_13 C2_13 111.6(12) . . ?
C3_13 C1_13 C2_13 108.8(11) . . ?
F3_13 C2_13 F1_13 110.1(13) . . ?
F3_13 C2_13 F2_13 108.4(13) . . ?
F1_13 C2_13 F2_13 107.6(13) . . ?
F3_13 C2_13 C1_13 110.6(13) . . ?
F1_13 C2_13 C1_13 107.5(13) . . ?
F2_13 C2_13 C1_13 112.6(14) . . ?
F4_13 C3_13 F6_13 110.4(13) . . ?
F4_13 C3_13 F5_13 109.2(13) . . ?
F6_13 C3_13 F5_13 107.8(13) . . ?
F4_13 C3_13 C1_13 108.6(12) . . ?
F6_13 C3_13 C1_13 110.4(12) . . ?
F5_13 C3_13 C1_13 110.4(12) . . ?
F8_13 C4_13 F9_13 110.1(12) . . ?
F8_13 C4_13 F7_13 110.2(12) . . ?
F9_13 C4_13 F7_13 111.8(12) . . ?
F8_13 C4_13 C1_13 107.4(13) . . ?
F9_13 C4_13 C1_13 110.8(12) . . ?
F7_13 C4_13 C1_13 106.5(14) . . ?
C24_14 C23_14 C28_14 119.0(10) . . ?
C24_14 C23_14 C29_14 121.2(11) . . ?
C28_14 C23_14 C29_14 119.8(10) . . ?
C23_14 C24_14 C25_14 122.1(10) . . ?
C23_14 C24_14 H24_14 119.0 . . ?
C25_14 C24_14 H24_14 119.0 . . ?
C26_14 C25_14 C24_14 119.2(9) . . ?
C26_14 C25_14 H25_14 120.4 . . ?
C24_14 C25_14 H25_14 120.4 . . ?
C27_14 C26_14 C25_14 119.1(9) . . ?
C27_14 C26_14 H26_14 120.4 . . ?
C25_14 C26_14 H26_14 120.4 . . ?
C26_14 C27_14 C28_14 121.7(9) . . ?
C26_14 C27_14 H27_14 119.2 . . ?
C28_14 C27_14 H27_14 119.2 . . ?
C23_14 C28_14 C27_14 118.8(9) . . ?
C23_14 C28_14 H28_14 120.6 . . ?
C27_14 C28_14 H28_14 120.6 . . ?
C23_14 C29_14 H29A_14 109.5 . . ?
C23_14 C29_14 H29B_14 109.5 . . ?
H29A_14 C29_14 H29B_14 109.5 . . ?
C23_14 C29_14 H29C_14 109.5 . . ?
H29A_14 C29_14 H29C_14 109.5 . . ?
H29B_14 C29_14 H29C_14 109.5 . . ?
C24_15 C23_15 C28_15 122.0(16) . . ?
C24_15 C23_15 C29_15 119.6(17) . . ?
C28_15 C23_15 C29_15 118.4(16) . . ?
C25_15 C24_15 C23_15 119.8(15) . . ?
C25_15 C24_15 H24A_15 120.1 . . ?
C23_15 C24_15 H24A_15 120.1 . . ?
C24_15 C25_15 C26_15 118.8(13) . . ?
C24_15 C25_15 H25A_15 120.6 . . ?
C26_15 C25_15 H25A_15 120.6 . . ?
C27_15 C26_15 C25_15 121.3(13) . . ?
C27_15 C26_15 H26A_15 119.3 . . ?
C25_15 C26_15 H26A_15 119.3 . . ?
C26_15 C27_15 C28_15 120.5(13) . . ?
C26_15 C27_15 H27A_15 119.7 . . ?
C28_15 C27_15 H27A_15 119.7 . . ?
C23_15 C28_15 C27_15 117.5(15) . . ?
C23_15 C28_15 H28A_15 121.2 . . ?
C27_15 C28_15 H28A_15 121.2 . . ?
C23_15 C29_15 H29D_15 109.5 . . ?
C23_15 C29_15 H29E_15 109.5 . . ?
H29D_15 C29_15 H29E_15 109.5 . . ?
C23_15 C29_15 H29F_15 109.5 . . ?
H29D_15 C29_15 H29F_15 109.5 . . ?
H29E_15 C29_15 H29F_15 109.5 . . ?
C24_16 C23_16 C28_16 118.5(10) . . ?
C24_16 C23_16 C29_16 120.3(11) . . ?
C28_16 C23_16 C29_16 121.2(10) . . ?
C25_16 C24_16 C23_16 120.4(9) . . ?
C25_16 C24_16 H24_16 119.8 . . ?
C23_16 C24_16 H24_16 119.8 . . ?
C26_16 C25_16 C24_16 120.7(9) . . ?
C26_16 C25_16 H25_16 119.6 . . ?
C24_16 C25_16 H25_16 119.6 . . ?
C25_16 C26_16 C27_16 119.4(9) . . ?
C25_16 C26_16 H26_16 120.3 . . ?
C27_16 C26_16 H26_16 120.3 . . ?
C26_16 C27_16 C28_16 120.6(10) . . ?
C26_16 C27_16 H27_16 119.7 . . ?
C28_16 C27_16 H27_16 119.7 . . ?
C27_16 C28_16 C23_16 120.3(11) . . ?
C27_16 C28_16 H28_16 119.8 . . ?
C23_16 C28_16 H28_16 119.8 . . ?
C23_16 C29_16 H29A_16 109.5 . . ?
C23_16 C29_16 H29B_16 109.5 . . ?
H29A_16 C29_16 H29B_16 109.5 . . ?
C23_16 C29_16 H29C_16 109.5 . . ?
H29A_16 C29_16 H29C_16 109.5 . . ?
H29B_16 C29_16 H29C_16 109.5 . . ?
C28_17 C23_17 C24_17 117.9(15) . . ?
C28_17 C23_17 C29_17 126.3(15) . . ?
C24_17 C23_17 C29_17 115.8(14) . . ?
C25_17 C24_17 C23_17 121.0(14) . . ?
C25_17 C24_17 H24A_17 119.5 . . ?
C23_17 C24_17 H24A_17 119.5 . . ?
C26_17 C25_17 C24_17 121.4(12) . . ?
C26_17 C25_17 H25A_17 119.3 . . ?
C24_17 C25_17 H25A_17 119.3 . . ?
C25_17 C26_17 C27_17 118.2(12) . . ?
C25_17 C26_17 H26A_17 120.9 . . ?
C27_17 C26_17 H26A_17 120.9 . . ?
C28_17 C27_17 C26_17 121.0(12) . . ?
C28_17 C27_17 H27A_17 119.5 . . ?
C26_17 C27_17 H27A_17 119.5 . . ?
C23_17 C28_17 C27_17 120.5(15) . . ?
C23_17 C28_17 H28A_17 119.8 . . ?
C27_17 C28_17 H28A_17 119.8 . . ?
C23_17 C29_17 H29D_17 109.5 . . ?
C23_17 C29_17 H29E_17 109.5 . . ?
H29D_17 C29_17 H29E_17 109.5 . . ?
C23_17 C29_17 H29F_17 109.5 . . ?
H29D_17 C29_17 H29F_17 109.5 . . ?
H29E_17 C29_17 H29F_17 109.5 . . ?

loop_
_geom_bond_atom_site_label_1
_geom_bond_atom_site_label_2
_geom_bond_distance
_geom_bond_site_symmetry_2
_geom_bond_publ_flag
Sn1 C16 2.468(5) . ?
Sn1 C12 2.494(4) . ?
Sn1 C15 2.559(6) . ?
Sn1 C13 2.589(5) . ?
Sn1 C14 2.626(6) . ?
Sn1 Cl1 2.8366(16) . ?
Sn2 C2 2.458(5) . ?
Sn2 C1 2.494(5) . ?
Sn2 C3 2.537(7) . ?
Sn2 C5 2.592(7) . ?
Sn2 C4 2.605(7) . ?
Sn2 Cl1 2.8526(17) . ?
Ag1 P2 2.3849(13) . ?
Ag1 P1 2.3857(14) . ?
Ag1 Cl1 2.8503(14) . ?
P1 C1 1.803(6) . ?
P1 C9 1.839(6) . ?
P1 C6 1.846(6) . ?
P2 C12 1.809(5) . ?
P2 C20 1.836(5) . ?
P2 C17 1.840(5) . ?
C1 C5 1.429(8) . ?
C1 C2 1.430(8) . ?
C2 C3 1.410(10) . ?
C2 H2 1.0000 . ?
C3 C4 1.389(12) . ?
C3 H3 1.0000 . ?
C4 C5 1.402(10) . ?
C4 H4 0.9500 . ?
C5 H5 1.0000 . ?
C6 C7 1.504(11) . ?
C6 C8 1.522(10) . ?
C6 H6 1.0000 . ?
C7 H7A 0.9800 . ?
C7 H7B 0.9800 . ?
C7 H7C 0.9800 . ?
C8 H8A 0.9800 . ?
C8 H8B 0.9800 . ?
C8 H8C 0.9800 . ?
C9 C10 1.495(11) . ?
C9 C11 1.536(9) . ?
C9 H9 1.0000 . ?
C10 H10A 0.9800 . ?
C10 H10B 0.9800 . ?
C10 H10C 0.9800 . ?
C11 H11A 0.9800 . ?
C11 H11B 0.9800 . ?
C11 H11C 0.9800 . ?
C12 C16 1.423(7) . ?
C12 C13 1.437(7) . ?
C13 C14 1.406(8) . ?
C13 H13 1.0000 . ?
C14 C15 1.393(10) . ?
C14 H14 0.9500 . ?
C15 C16 1.423(8) . ?
C15 H15 1.0000 . ?
C16 H16 1.0000 . ?
C17 C19 1.514(8) . ?
C17 C18 1.532(8) . ?
C17 H17 1.0000 . ?
C18 H18A 0.9800 . ?
C18 H18B 0.9800 . ?
C18 H18C 0.9800 . ?
C19 H19A 0.9800 . ?
C19 H19B 0.9800 . ?
C19 H19C 0.9800 . ?
C20 C22 1.525(8) . ?
C20 C21 1.532(7) . ?
C20 H20 1.0000 . ?
C21 H21A 0.9800 . ?
C21 H21B 0.9800 . ?
C21 H21C 0.9800 . ?
C22 H22A 0.9800 . ?
C22 H22B 0.9800 . ?
C22 H22C 0.9800 . ?
Al1 O1_3 1.693(4) . ?
Al1 O1_4 1.700(10) . ?
Al1 O1_2 1.705(4) . ?
Al1 O1_1 1.709(4) . ?
Al1 O1_5 1.726(9) . ?
F1_1 C2_1 1.332(7) . ?
F2_1 C2_1 1.341(7) . ?
F3_1 C2_1 1.331(7) . ?
F4_1 C3_1 1.329(6) . ?
F5_1 C3_1 1.332(6) . ?
F6_1 C3_1 1.341(7) . ?
F7_1 C4_1 1.334(7) . ?
F8_1 C4_1 1.330(7) . ?
F9_1 C4_1 1.334(7) . ?
O1_1 C1_1 1.338(6) . ?
C1_1 C2_1 1.541(7) . ?
C1_1 C3_1 1.543(7) . ?
C1_1 C4_1 1.554(7) . ?
F1_2 C2_2 1.335(7) . ?
F2_2 C2_2 1.320(8) . ?
F3_2 C2_2 1.338(8) . ?
F4_2 C3_2 1.357(8) . ?
F5_2 C3_2 1.321(7) . ?
F6_2 C3_2 1.326(7) . ?
F7_2 C4_2 1.339(7) . ?
F8_2 C4_2 1.340(7) . ?
F9_2 C4_2 1.322(7) . ?
O1_2 C1_2 1.330(7) . ?
C1_2 C2_2 1.544(8) . ?
C1_2 C3_2 1.546(8) . ?
C1_2 C4_2 1.551(8) . ?
F1_3 C2_3 1.287(9) . ?
F2_3 C2_3 1.310(8) . ?
F3_3 C2_3 1.391(9) . ?
F4_3 C3_3 1.283(9) . ?
F5_3 C3_3 1.401(10) . ?
F6_3 C3_3 1.334(9) . ?
F7_3 C4_3 1.393(9) . ?
F8_3 C4_3 1.325(8) . ?
F9_3 C4_3 1.314(9) . ?
O1_3 C1_3 1.315(6) . ?
C1_3 C3_3 1.539(9) . ?
C1_3 C4_3 1.546(9) . ?
C1_3 C2_3 1.573(9) . ?
F1_4 C2_4 1.368(13) . ?
F2_4 C2_4 1.366(13) . ?
F3_4 C2_4 1.324(12) . ?
F4_4 C3_4 1.338(12) . ?
F5_4 C3_4 1.302(12) . ?
F6_4 C3_4 1.349(11) . ?
F7_4 C4_4 1.348(12) . ?
F8_4 C4_4 1.341(12) . ?
F9_4 C4_4 1.342(12) . ?
O1_4 C1_4 1.33(2) . ?
C1_4 C2_4 1.541(13) . ?
C1_4 C3_4 1.547(13) . ?
C1_4 C4_4 1.549(13) . ?
F1_5 C2_5 1.372(12) . ?
F2_5 C2_5 1.334(12) . ?
F3_5 C2_5 1.321(11) . ?
F4_5 C3_5 1.333(12) . ?
F5_5 C3_5 1.326(11) . ?
F6_5 C3_5 1.349(11) . ?
F7_5 C4_5 1.350(12) . ?
F8_5 C4_5 1.325(12) . ?
F9_5 C4_5 1.325(11) . ?
O1_5 C1_5 1.36(2) . ?
C1_5 C3_5 1.534(12) . ?
C1_5 C4_5 1.554(12) . ?
C1_5 C2_5 1.558(12) . ?
Al2_5 O1_12 1.519(12) . ?
Al2_5 O1_9 1.633(7) . ?
Al2_5 O1_7 1.700(5) . ?
Al2_5 O1_10 1.708(11) . ?
Al2_5 O1_6 1.732(5) . ?
Al2_5 O1_11 1.771(9) . ?
Al2_5 O1_8 1.798(8) . ?
Al2_5 O1_13 1.894(13) . ?
F1_6 C2_6 1.340(8) . ?
F2_6 C2_6 1.294(9) . ?
F3_6 C2_6 1.420(10) . ?
F4_6 C3_6 1.362(10) . ?
F5_6 C3_6 1.339(10) . ?
F6_6 C3_6 1.337(8) . ?
F7_6 C4_6 1.318(10) . ?
F8_6 C4_6 1.399(10) . ?
F9_6 C4_6 1.331(10) . ?
O1_6 C1_6 1.332(10) . ?
C1_6 C3_6 1.539(10) . ?
C1_6 C2_6 1.562(10) . ?
C1_6 C4_6 1.571(11) . ?
F1_10 C2_10 1.344(12) . ?
F2_10 C2_10 1.357(12) . ?
F3_10 C2_10 1.369(12) . ?
F4_10 C3_10 1.355(12) . ?
F5_10 C3_10 1.338(12) . ?
F6_10 C3_10 1.341(12) . ?
F7_10 C4_10 1.347(12) . ?
F8_10 C4_10 1.364(12) . ?
F9_10 C4_10 1.331(12) . ?
O1_10 C1_10 1.32(2) . ?
C1_10 C2_10 1.538(14) . ?
C1_10 C3_10 1.568(13) . ?
C1_10 C4_10 1.572(13) . ?
F1_7 C2_7 1.367(10) . ?
F2_7 C2_7 1.382(11) . ?
F3_7 C2_7 1.311(10) . ?
F4_7 C3_7 1.323(9) . ?
F5_7 C3_7 1.346(10) . ?
F6_7 C3_7 1.349(9) . ?
F7_7 C4_7 1.380(11) . ?
F8_7 C4_7 1.335(9) . ?
F9_7 C4_7 1.365(10) . ?
O1_7 C1_7 1.342(12) . ?
C1_7 C4_7 1.526(10) . ?
C1_7 C3_7 1.561(11) . ?
C1_7 C2_7 1.572(11) . ?
F1_11 C2_11 1.336(12) . ?
F2_11 C2_11 1.336(12) . ?
F3_11 C2_11 1.338(12) . ?
F4_11 C3_11 1.314(12) . ?
F5_11 C3_11 1.360(12) . ?
F6_11 C3_11 1.346(12) . ?
F7_11 C4_11 1.313(11) . ?
F8_11 C4_11 1.354(12) . ?
F9_11 C4_11 1.365(11) . ?
O1_11 C1_11 1.32(2) . ?
C1_11 C3_11 1.552(12) . ?
C1_11 C2_11 1.555(13) . ?
C1_11 C4_11 1.577(13) . ?
F1_8 C2_8 1.357(12) . ?
F2_8 C2_8 1.381(11) . ?
F3_8 C2_8 1.346(11) . ?
F4_8 C3_8 1.333(11) . ?
F5_8 C3_8 1.376(11) . ?
F6_8 C3_8 1.358(11) . ?
F7_8 C4_8 1.348(11) . ?
F8_8 C4_8 1.381(11) . ?
F9_8 C4_8 1.378(11) . ?
O1_8 C1_8 1.316(12) . ?
C1_8 C4_8 1.543(11) . ?
C1_8 C3_8 1.548(11) . ?
C1_8 C2_8 1.573(12) . ?
F1_12 C2_12 1.350(13) . ?
F2_12 C2_12 1.332(13) . ?
F3_12 C2_12 1.291(13) . ?
F4_12 C3_12 1.361(12) . ?
F5_12 C3_12 1.323(12) . ?
F6_12 C3_12 1.349(12) . ?
F7_12 C4_12 1.319(13) . ?
F8_12 C4_12 1.365(13) . ?
F9_12 C4_12 1.330(13) . ?
O1_12 C1_12 1.32(2) . ?
C1_12 C2_12 1.546(13) . ?
C1_12 C4_12 1.549(13) . ?
C1_12 C3_12 1.549(13) . ?
F1_9 C2_9 1.345(10) . ?
F2_9 C2_9 1.303(10) . ?
F3_9 C2_9 1.338(9) . ?
F4_9 C3_9 1.348(11) . ?
F5_9 C3_9 1.287(10) . ?
F6_9 C3_9 1.331(10) . ?
F7_9 C4_9 1.321(10) . ?
F8_9 C4_9 1.303(11) . ?
F9_9 C4_9 1.363(11) . ?
O1_9 C1_9 1.311(11) . ?
C1_9 C2_9 1.524(10) . ?
C1_9 C4_9 1.541(11) . ?
C1_9 C3_9 1.576(11) . ?
F1_13 C2_13 1.340(13) . ?
F2_13 C2_13 1.347(13) . ?
F3_13 C2_13 1.334(12) . ?
F4_13 C3_13 1.326(13) . ?
F5_13 C3_13 1.338(13) . ?
F6_13 C3_13 1.338(12) . ?
F7_13 C4_13 1.352(12) . ?
F8_13 C4_13 1.283(12) . ?
F9_13 C4_13 1.347(12) . ?
O1_13 C1_13 1.37(2) . ?
C1_13 C4_13 1.525(13) . ?
C1_13 C3_13 1.550(13) . ?
C1_13 C2_13 1.552(13) . ?
C23_14 C24_14 1.377(11) . ?
C23_14 C28_14 1.382(11) . ?
C23_14 C29_14 1.489(16) . ?
C24_14 C25_14 1.386(11) . ?
C24_14 H24_14 0.9500 . ?
C25_14 C26_14 1.379(10) . ?
C25_14 H25_14 0.9500 . ?
C26_14 C27_14 1.378(10) . ?
C26_14 H26_14 0.9500 . ?
C27_14 C28_14 1.400(11) . ?
C27_14 H27_14 0.9500 . ?
C28_14 H28_14 0.9500 . ?
C29_14 H29A_14 0.9800 . ?
C29_14 H29B_14 0.9800 . ?
C29_14 H29C_14 0.9800 . ?
C23_15 C24_15 1.390(14) . ?
C23_15 C28_15 1.391(14) . ?
C23_15 C29_15 1.45(2) . ?
C24_15 C25_15 1.382(13) . ?
C24_15 H24A_15 0.9500 . ?
C25_15 C26_15 1.387(13) . ?
C25_15 H25A_15 0.9500 . ?
C26_15 C27_15 1.382(13) . ?
C26_15 H26A_15 0.9500 . ?
C27_15 C28_15 1.397(13) . ?
C27_15 H27A_15 0.9500 . ?
C28_15 H28A_15 0.9500 . ?
C29_15 H29D_15 0.9800 . ?
C29_15 H29E_15 0.9800 . ?
C29_15 H29F_15 0.9800 . ?
C23_16 C24_16 1.391(10) . ?
C23_16 C28_16 1.396(11) . ?
C23_16 C29_16 1.468(16) . ?
C24_16 C25_16 1.383(10) . ?
C24_16 H24_16 0.9500 . ?
C25_16 C26_16 1.377(10) . ?
C25_16 H25_16 0.9500 . ?
C26_16 C27_16 1.378(10) . ?
C26_16 H26_16 0.9500 . ?
C27_16 C28_16 1.384(11) . ?
C27_16 H27_16 0.9500 . ?
C28_16 H28_16 0.9500 . ?
C29_16 H29A_16 0.9800 . ?
C29_16 H29B_16 0.9800 . ?
C29_16 H29C_16 0.9800 . ?
C23_17 C28_17 1.382(12) . ?
C23_17 C24_17 1.402(13) . ?
C23_17 C29_17 1.46(2) . ?
C24_17 C25_17 1.370(12) . ?
C24_17 H24A_17 0.9500 . ?
C25_17 C26_17 1.366(12) . ?
C25_17 H25A_17 0.9500 . ?
C26_17 C27_17 1.395(12) . ?
C26_17 H26A_17 0.9500 . ?
C27_17 C28_17 1.385(12) . ?
C27_17 H27A_17 0.9500 . ?
C28_17 H28A_17 0.9500 . ?
C29_17 H29D_17 0.9800 . ?
C29_17 H29E_17 0.9800 . ?
C29_17 H29F_17 0.9800 . ?

loop_
_geom_torsion_atom_site_label_1
_geom_torsion_atom_site_label_2
_geom_torsion_atom_site_label_3
_geom_torsion_atom_site_label_4
_geom_torsion
_geom_torsion_site_symmetry_1
_geom_torsion_site_symmetry_2
_geom_torsion_site_symmetry_3
_geom_torsion_site_symmetry_4
_geom_torsion_publ_flag
C9 P1 C1 C5 -26.9(6) . . . . ?
C6 P1 C1 C5 85.1(6) . . . . ?
Ag1 P1 C1 C5 -151.4(5) . . . . ?
C9 P1 C1 C2 163.0(5) . . . . ?
C6 P1 C1 C2 -85.0(5) . . . . ?
Ag1 P1 C1 C2 38.6(5) . . . . ?
C9 P1 C1 Sn2 74.0(4) . . . . ?
C6 P1 C1 Sn2 -174.0(3) . . . . ?
Ag1 P1 C1 Sn2 -50.5(3) . . . . ?
C5 C1 C2 C3 -0.1(7) . . . . ?
P1 C1 C2 C3 171.8(4) . . . . ?
Sn2 C1 C2 C3 -70.3(4) . . . . ?
C5 C1 C2 Sn2 70.2(4) . . . . ?
P1 C1 C2 Sn2 -117.9(4) . . . . ?
C1 C2 C3 C4 0.6(7) . . . . ?
Sn2 C2 C3 C4 -68.3(5) . . . . ?
C1 C2 C3 Sn2 68.9(4) . . . . ?
C2 C3 C4 C5 -0.9(8) . . . . ?
Sn2 C3 C4 C5 -64.9(5) . . . . ?
C2 C3 C4 Sn2 64.0(5) . . . . ?
C3 C4 C5 C1 0.8(8) . . . . ?
Sn2 C4 C5 C1 -62.6(4) . . . . ?
C3 C4 C5 Sn2 63.5(5) . . . . ?
C2 C1 C5 C4 -0.4(7) . . . . ?
P1 C1 C5 C4 -171.7(5) . . . . ?
Sn2 C1 C5 C4 65.9(5) . . . . ?
C2 C1 C5 Sn2 -66.3(4) . . . . ?
P1 C1 C5 Sn2 122.4(5) . . . . ?
C1 P1 C6 C7 69.6(5) . . . . ?
C9 P1 C6 C7 -178.7(5) . . . . ?
Ag1 P1 C6 C7 -50.4(6) . . . . ?
C1 P1 C6 C8 -54.9(7) . . . . ?
C9 P1 C6 C8 56.8(7) . . . . ?
Ag1 P1 C6 C8 -174.8(6) . . . . ?
C1 P1 C9 C10 -70.1(6) . . . . ?
C6 P1 C9 C10 -179.3(5) . . . . ?
Ag1 P1 C9 C10 51.8(5) . . . . ?
C1 P1 C9 C11 168.3(6) . . . . ?
C6 P1 C9 C11 59.1(7) . . . . ?
Ag1 P1 C9 C11 -69.9(6) . . . . ?
C20 P2 C12 C16 -166.2(4) . . . . ?
C17 P2 C12 C16 81.9(4) . . . . ?
Ag1 P2 C12 C16 -42.4(4) . . . . ?
C20 P2 C12 C13 24.2(5) . . . . ?
C17 P2 C12 C13 -87.7(5) . . . . ?
Ag1 P2 C12 C13 148.0(4) . . . . ?
C20 P2 C12 Sn1 -75.8(3) . . . . ?
C17 P2 C12 Sn1 172.4(3) . . . . ?
Ag1 P2 C12 Sn1 48.0(3) . . . . ?
C16 C12 C13 C14 -0.6(6) . . . . ?
P2 C12 C13 C14 170.4(4) . . . . ?
Sn1 C12 C13 C14 -67.2(4) . . . . ?
C16 C12 C13 Sn1 66.7(3) . . . . ?
P2 C12 C13 Sn1 -122.3(4) . . . . ?
C12 C13 C14 C15 0.5(6) . . . . ?
Sn1 C13 C14 C15 -62.9(4) . . . . ?
C12 C13 C14 Sn1 63.3(3) . . . . ?
C13 C14 C15 C16 -0.2(7) . . . . ?
Sn1 C14 C15 C16 -63.7(4) . . . . ?
C13 C14 C15 Sn1 63.6(4) . . . . ?
C14 C15 C16 C12 -0.2(6) . . . . ?
Sn1 C15 C16 C12 -68.6(3) . . . . ?
C14 C15 C16 Sn1 68.4(4) . . . . ?
C13 C12 C16 C15 0.5(6) . . . . ?
P2 C12 C16 C15 -170.9(4) . . . . ?
Sn1 C12 C16 C15 70.5(4) . . . . ?
C13 C12 C16 Sn1 -70.0(3) . . . . ?
P2 C12 C16 Sn1 118.6(4) . . . . ?
C12 P2 C17 C19 52.7(5) . . . . ?
C20 P2 C17 C19 -58.7(5) . . . . ?
Ag1 P2 C17 C19 176.0(4) . . . . ?
C12 P2 C17 C18 -74.1(4) . . . . ?
C20 P2 C17 C18 174.4(4) . . . . ?
Ag1 P2 C17 C18 49.1(4) . . . . ?
C12 P2 C20 C22 69.5(5) . . . . ?
C17 P2 C20 C22 179.1(4) . . . . ?
Ag1 P2 C20 C22 -54.4(4) . . . . ?
C12 P2 C20 C21 -170.0(4) . . . . ?
C17 P2 C20 C21 -60.4(5) . . . . ?
Ag1 P2 C20 C21 66.0(5) . . . . ?
O1_3 Al1 O1_1 C1_1 -65.1(9) . . . . ?
O1_4 Al1 O1_1 C1_1 -176.7(11) . . . . ?
O1_2 Al1 O1_1 C1_1 56.0(9) . . . . ?
O1_5 Al1 O1_1 C1_1 170.1(10) . . . . ?
Al1 O1_1 C1_1 C2_1 -88.1(9) . . . . ?
Al1 O1_1 C1_1 C3_1 152.2(8) . . . . ?
Al1 O1_1 C1_1 C4_1 32.2(11) . . . . ?
O1_1 C1_1 C2_1 F3_1 -164.2(5) . . . . ?
C3_1 C1_1 C2_1 F3_1 -45.2(7) . . . . ?
C4_1 C1_1 C2_1 F3_1 74.9(7) . . . . ?
O1_1 C1_1 C2_1 F1_1 -43.1(7) . . . . ?
C3_1 C1_1 C2_1 F1_1 76.0(6) . . . . ?
C4_1 C1_1 C2_1 F1_1 -164.0(5) . . . . ?
O1_1 C1_1 C2_1 F2_1 76.4(6) . . . . ?
C3_1 C1_1 C2_1 F2_1 -164.5(5) . . . . ?
C4_1 C1_1 C2_1 F2_1 -44.5(7) . . . . ?
O1_1 C1_1 C3_1 F4_1 76.2(6) . . . . ?
C2_1 C1_1 C3_1 F4_1 -43.8(6) . . . . ?
C4_1 C1_1 C3_1 F4_1 -163.5(5) . . . . ?
O1_1 C1_1 C3_1 F5_1 -42.0(6) . . . . ?
C2_1 C1_1 C3_1 F5_1 -162.0(5) . . . . ?
C4_1 C1_1 C3_1 F5_1 78.3(6) . . . . ?
O1_1 C1_1 C3_1 F6_1 -162.1(5) . . . . ?
C2_1 C1_1 C3_1 F6_1 77.9(6) . . . . ?
C4_1 C1_1 C3_1 F6_1 -41.8(6) . . . . ?
O1_1 C1_1 C4_1 F8_1 -164.5(5) . . . . ?
C2_1 C1_1 C4_1 F8_1 -43.6(7) . . . . ?
C3_1 C1_1 C4_1 F8_1 76.3(6) . . . . ?
O1_1 C1_1 C4_1 F7_1 75.0(6) . . . . ?
C2_1 C1_1 C4_1 F7_1 -164.2(5) . . . . ?
C3_1 C1_1 C4_1 F7_1 -44.3(6) . . . . ?
O1_1 C1_1 C4_1 F9_1 -44.9(7) . . . . ?
C2_1 C1_1 C4_1 F9_1 75.9(6) . . . . ?
C3_1 C1_1 C4_1 F9_1 -164.2(5) . . . . ?
O1_3 Al1 O1_2 C1_2 -121.4(13) . . . . ?
O1_4 Al1 O1_2 C1_2 -4.5(16) . . . . ?
O1_1 Al1 O1_2 C1_2 118.3(13) . . . . ?
O1_5 Al1 O1_2 C1_2 2.3(15) . . . . ?
Al1 O1_2 C1_2 C2_2 146.1(11) . . . . ?
Al1 O1_2 C1_2 C3_2 -94.2(13) . . . . ?
Al1 O1_2 C1_2 C4_2 26.1(15) . . . . ?
O1_2 C1_2 C2_2 F2_2 44.8(7) . . . . ?
C3_2 C1_2 C2_2 F2_2 -76.4(7) . . . . ?
C4_2 C1_2 C2_2 F2_2 165.9(5) . . . . ?
O1_2 C1_2 C2_2 F1_2 -75.7(7) . . . . ?
C3_2 C1_2 C2_2 F1_2 163.1(6) . . . . ?
C4_2 C1_2 C2_2 F1_2 45.4(7) . . . . ?
O1_2 C1_2 C2_2 F3_2 164.7(6) . . . . ?
C3_2 C1_2 C2_2 F3_2 43.4(7) . . . . ?
C4_2 C1_2 C2_2 F3_2 -74.3(7) . . . . ?
O1_2 C1_2 C3_2 F5_2 163.4(6) . . . . ?
C2_2 C1_2 C3_2 F5_2 -76.7(7) . . . . ?
C4_2 C1_2 C3_2 F5_2 41.7(8) . . . . ?
O1_2 C1_2 C3_2 F6_2 43.3(7) . . . . ?
C2_2 C1_2 C3_2 F6_2 163.2(6) . . . . ?
C4_2 C1_2 C3_2 F6_2 -78.4(6) . . . . ?
O1_2 C1_2 C3_2 F4_2 -74.7(6) . . . . ?
C2_2 C1_2 C3_2 F4_2 45.2(7) . . . . ?
C4_2 C1_2 C3_2 F4_2 163.5(5) . . . . ?
O1_2 C1_2 C4_2 F9_2 40.3(7) . . . . ?
C2_2 C1_2 C4_2 F9_2 -79.6(7) . . . . ?
C3_2 C1_2 C4_2 F9_2 162.3(5) . . . . ?
O1_2 C1_2 C4_2 F7_2 159.5(6) . . . . ?
C2_2 C1_2 C4_2 F7_2 39.6(7) . . . . ?
C3_2 C1_2 C4_2 F7_2 -78.5(6) . . . . ?
O1_2 C1_2 C4_2 F8_2 -79.1(7) . . . . ?
C2_2 C1_2 C4_2 F8_2 160.9(6) . . . . ?
C3_2 C1_2 C4_2 F8_2 42.8(7) . . . . ?
O1_4 Al1 O1_3 C1_3 -59.2(19) . . . . ?
O1_2 Al1 O1_3 C1_3 65.1(17) . . . . ?
O1_1 Al1 O1_3 C1_3 -173.8(16) . . . . ?
O1_5 Al1 O1_3 C1_3 -52.8(18) . . . . ?
Al1 O1_3 C1_3 C3_3 119.9(16) . . . . ?
Al1 O1_3 C1_3 C4_3 -1(2) . . . . ?
Al1 O1_3 C1_3 C2_3 -120.0(16) . . . . ?
O1_3 C1_3 C2_3 F1_3 40.2(9) . . . . ?
C3_3 C1_3 C2_3 F1_3 160.2(7) . . . . ?
C4_3 C1_3 C2_3 F1_3 -80.9(8) . . . . ?
O1_3 C1_3 C2_3 F2_3 164.9(7) . . . . ?
C3_3 C1_3 C2_3 F2_3 -75.1(9) . . . . ?
C4_3 C1_3 C2_3 F2_3 43.8(9) . . . . ?
O1_3 C1_3 C2_3 F3_3 -76.3(7) . . . . ?
C3_3 C1_3 C2_3 F3_3 43.7(8) . . . . ?
C4_3 C1_3 C2_3 F3_3 162.6(6) . . . . ?
O1_3 C1_3 C3_3 F4_3 38.1(10) . . . . ?
C4_3 C1_3 C3_3 F4_3 160.7(8) . . . . ?
C2_3 C1_3 C3_3 F4_3 -81.8(9) . . . . ?
O1_3 C1_3 C3_3 F6_3 161.2(7) . . . . ?
C4_3 C1_3 C3_3 F6_3 -76.3(9) . . . . ?
C2_3 C1_3 C3_3 F6_3 41.2(9) . . . . ?
O1_3 C1_3 C3_3 F5_3 -81.2(8) . . . . ?
C4_3 C1_3 C3_3 F5_3 41.3(8) . . . . ?
C2_3 C1_3 C3_3 F5_3 158.8(6) . . . . ?
O1_3 C1_3 C4_3 F9_3 39.6(9) . . . . ?
C3_3 C1_3 C4_3 F9_3 -81.8(8) . . . . ?
C2_3 C1_3 C4_3 F9_3 159.3(7) . . . . ?
O1_3 C1_3 C4_3 F8_3 160.6(7) . . . . ?
C3_3 C1_3 C4_3 F8_3 39.3(9) . . . . ?
C2_3 C1_3 C4_3 F8_3 -79.7(8) . . . . ?
O1_3 C1_3 C4_3 F7_3 -77.1(8) . . . . ?
C3_3 C1_3 C4_3 F7_3 161.5(7) . . . . ?
C2_3 C1_3 C4_3 F7_3 42.6(8) . . . . ?
O1_3 Al1 O1_4 C1_4 -128(3) . . . . ?
O1_2 Al1 O1_4 C1_4 111(3) . . . . ?
O1_1 Al1 O1_4 C1_4 -13(3) . . . . ?
Al1 O1_4 C1_4 C2_4 -158(3) . . . . ?
Al1 O1_4 C1_4 C3_4 87(3) . . . . ?
Al1 O1_4 C1_4 C4_4 -29(4) . . . . ?
O1_4 C1_4 C2_4 F3_4 88.9(15) . . . . ?
C3_4 C1_4 C2_4 F3_4 -161.3(13) . . . . ?
C4_4 C1_4 C2_4 F3_4 -41.7(18) . . . . ?
O1_4 C1_4 C2_4 F2_4 -31.1(18) . . . . ?
C3_4 C1_4 C2_4 F2_4 78.8(17) . . . . ?
C4_4 C1_4 C2_4 F2_4 -161.6(15) . . . . ?
O1_4 C1_4 C2_4 F1_4 -145.1(16) . . . . ?
C3_4 C1_4 C2_4 F1_4 -35.2(19) . . . . ?
C4_4 C1_4 C2_4 F1_4 84.3(17) . . . . ?
O1_4 C1_4 C3_4 F5_4 -166.7(14) . . . . ?
C2_4 C1_4 C3_4 F5_4 78.0(16) . . . . ?
C4_4 C1_4 C3_4 F5_4 -44.3(17) . . . . ?
O1_4 C1_4 C3_4 F4_4 -43.7(16) . . . . ?
C2_4 C1_4 C3_4 F4_4 -159.0(14) . . . . ?
C4_4 C1_4 C3_4 F4_4 78.6(16) . . . . ?
O1_4 C1_4 C3_4 F6_4 71.2(14) . . . . ?
C2_4 C1_4 C3_4 F6_4 -44.1(16) . . . . ?
C4_4 C1_4 C3_4 F6_4 -166.5(12) . . . . ?
O1_4 C1_4 C4_4 F8_4 -172.0(14) . . . . ?
C2_4 C1_4 C4_4 F8_4 -44.9(17) . . . . ?
C3_4 C1_4 C4_4 F8_4 75.3(15) . . . . ?
O1_4 C1_4 C4_4 F9_4 70.2(16) . . . . ?
C2_4 C1_4 C4_4 F9_4 -162.7(12) . . . . ?
C3_4 C1_4 C4_4 F9_4 -42.5(16) . . . . ?
O1_4 C1_4 C4_4 F7_4 -52.1(19) . . . . ?
C2_4 C1_4 C4_4 F7_4 75.0(19) . . . . ?
C3_4 C1_4 C4_4 F7_4 -164.7(14) . . . . ?
O1_3 Al1 O1_5 C1_5 -80(2) . . . . ?
O1_2 Al1 O1_5 C1_5 159(2) . . . . ?
O1_1 Al1 O1_5 C1_5 41(2) . . . . ?
Al1 O1_5 C1_5 C3_5 0(3) . . . . ?
Al1 O1_5 C1_5 C4_5 -119(2) . . . . ?
Al1 O1_5 C1_5 C2_5 125(2) . . . . ?
O1_5 C1_5 C2_5 F3_5 -83.9(14) . . . . ?
C3_5 C1_5 C2_5 F3_5 44.1(16) . . . . ?
C4_5 C1_5 C2_5 F3_5 162.3(12) . . . . ?
O1_5 C1_5 C2_5 F2_5 39.8(14) . . . . ?
C3_5 C1_5 C2_5 F2_5 167.8(12) . . . . ?
C4_5 C1_5 C2_5 F2_5 -74.0(15) . . . . ?
O1_5 C1_5 C2_5 F1_5 155.1(13) . . . . ?
C3_5 C1_5 C2_5 F1_5 -76.9(15) . . . . ?
C4_5 C1_5 C2_5 F1_5 41.3(15) . . . . ?
O1_5 C1_5 C3_5 F5_5 168.1(13) . . . . ?
C4_5 C1_5 C3_5 F5_5 -76.0(15) . . . . ?
C2_5 C1_5 C3_5 F5_5 41.1(16) . . . . ?
O1_5 C1_5 C3_5 F4_5 49.0(15) . . . . ?
C4_5 C1_5 C3_5 F4_5 164.9(12) . . . . ?
C2_5 C1_5 C3_5 F4_5 -78.0(15) . . . . ?
O1_5 C1_5 C3_5 F6_5 -72.3(14) . . . . ?
C4_5 C1_5 C3_5 F6_5 43.6(15) . . . . ?
C2_5 C1_5 C3_5 F6_5 160.6(11) . . . . ?
O1_5 C1_5 C4_5 F8_5 161.2(13) . . . . ?
C3_5 C1_5 C4_5 F8_5 38.7(16) . . . . ?
C2_5 C1_5 C4_5 F8_5 -79.1(15) . . . . ?
O1_5 C1_5 C4_5 F9_5 -78.2(13) . . . . ?
C3_5 C1_5 C4_5 F9_5 159.2(11) . . . . ?
C2_5 C1_5 C4_5 F9_5 41.4(15) . . . . ?
O1_5 C1_5 C4_5 F7_5 42.1(14) . . . . ?
C3_5 C1_5 C4_5 F7_5 -80.4(15) . . . . ?
C2_5 C1_5 C4_5 F7_5 161.8(13) . . . . ?
O1_9 Al2_5 O1_6 C1_6 -47.5(14) . . . . ?
O1_7 Al2_5 O1_6 C1_6 -176.1(12) . . . . ?
O1_8 Al2_5 O1_6 C1_6 70.0(13) . . . . ?
Al2_5 O1_6 C1_6 C3_6 130.1(11) . . . . ?
Al2_5 O1_6 C1_6 C2_6 8.4(17) . . . . ?
Al2_5 O1_6 C1_6 C4_6 -108.6(12) . . . . ?
O1_6 C1_6 C2_6 F2_6 -37.4(11) . . . . ?
C3_6 C1_6 C2_6 F2_6 -159.0(8) . . . . ?
C4_6 C1_6 C2_6 F2_6 84.1(9) . . . . ?
O1_6 C1_6 C2_6 F1_6 -163.0(8) . . . . ?
C3_6 C1_6 C2_6 F1_6 75.5(10) . . . . ?
C4_6 C1_6 C2_6 F1_6 -41.5(10) . . . . ?
O1_6 C1_6 C2_6 F3_6 77.6(9) . . . . ?
C3_6 C1_6 C2_6 F3_6 -44.0(9) . . . . ?
C4_6 C1_6 C2_6 F3_6 -160.9(7) . . . . ?
O1_6 C1_6 C3_6 F6_6 -161.0(9) . . . . ?
C2_6 C1_6 C3_6 F6_6 -37.2(12) . . . . ?
C4_6 C1_6 C3_6 F6_6 76.3(10) . . . . ?
O1_6 C1_6 C3_6 F5_6 -40.8(10) . . . . ?
C2_6 C1_6 C3_6 F5_6 82.9(9) . . . . ?
C4_6 C1_6 C3_6 F5_6 -163.5(7) . . . . ?
O1_6 C1_6 C3_6 F4_6 78.0(9) . . . . ?
C2_6 C1_6 C3_6 F4_6 -158.3(8) . . . . ?
C4_6 C1_6 C3_6 F4_6 -44.7(9) . . . . ?
O1_6 C1_6 C4_6 F7_6 -41.1(10) . . . . ?
C3_6 C1_6 C4_6 F7_6 80.0(9) . . . . ?
C2_6 C1_6 C4_6 F7_6 -163.1(8) . . . . ?
O1_6 C1_6 C4_6 F9_6 -157.5(8) . . . . ?
C3_6 C1_6 C4_6 F9_6 -36.4(10) . . . . ?
C2_6 C1_6 C4_6 F9_6 80.5(9) . . . . ?
O1_6 C1_6 C4_6 F8_6 84.3(9) . . . . ?
C3_6 C1_6 C4_6 F8_6 -154.6(7) . . . . ?
C2_6 C1_6 C4_6 F8_6 -37.7(9) . . . . ?
O1_12 Al2_5 O1_10 C1_10 -81(2) . . . . ?
O1_11 Al2_5 O1_10 C1_10 54(2) . . . . ?
O1_13 Al2_5 O1_10 C1_10 158(2) . . . . ?
Al2_5 O1_10 C1_10 C2_10 170.7(15) . . . . ?
Al2_5 O1_10 C1_10 C3_10 -67(2) . . . . ?
Al2_5 O1_10 C1_10 C4_10 49(2) . . . . ?
O1_10 C1_10 C2_10 F1_10 -158.7(13) . . . . ?
C3_10 C1_10 C2_10 F1_10 77.7(15) . . . . ?
C4_10 C1_10 C2_10 F1_10 -37.6(16) . . . . ?
O1_10 C1_10 C2_10 F2_10 -43.6(16) . . . . ?
C3_10 C1_10 C2_10 F2_10 -167.3(12) . . . . ?
C4_10 C1_10 C2_10 F2_10 77.4(15) . . . . ?
O1_10 C1_10 C2_10 F3_10 78.4(15) . . . . ?
C3_10 C1_10 C2_10 F3_10 -45.3(16) . . . . ?
C4_10 C1_10 C2_10 F3_10 -160.6(12) . . . . ?
O1_10 C1_10 C3_10 F5_10 -47.1(16) . . . . ?
C2_10 C1_10 C3_10 F5_10 77.6(16) . . . . ?
C4_10 C1_10 C3_10 F5_10 -164.7(13) . . . . ?
O1_10 C1_10 C3_10 F6_10 -163.2(14) . . . . ?
C2_10 C1_10 C3_10 F6_10 -38.5(17) . . . . ?
C4_10 C1_10 C3_10 F6_10 79.2(15) . . . . ?
O1_10 C1_10 C3_10 F4_10 77.2(15) . . . . ?
C2_10 C1_10 C3_10 F4_10 -158.2(12) . . . . ?
C4_10 C1_10 C3_10 F4_10 -40.4(16) . . . . ?
O1_10 C1_10 C4_10 F9_10 -157.9(14) . . . . ?
C2_10 C1_10 C4_10 F9_10 78.3(16) . . . . ?
C3_10 C1_10 C4_10 F9_10 -38.4(17) . . . . ?
O1_10 C1_10 C4_10 F7_10 -43.4(15) . . . . ?
C2_10 C1_10 C4_10 F7_10 -167.2(12) . . . . ?
C3_10 C1_10 C4_10 F7_10 76.1(15) . . . . ?
O1_10 C1_10 C4_10 F8_10 77.3(16) . . . . ?
C2_10 C1_10 C4_10 F8_10 -46.4(18) . . . . ?
C3_10 C1_10 C4_10 F8_10 -163.2(13) . . . . ?
O1_9 Al2_5 O1_7 C1_7 -99.0(13) . . . . ?
O1_6 Al2_5 O1_7 C1_7 26.7(13) . . . . ?
O1_8 Al2_5 O1_7 C1_7 139.8(12) . . . . ?
Al2_5 O1_7 C1_7 C4_7 -179.3(9) . . . . ?
Al2_5 O1_7 C1_7 C3_7 -54.1(16) . . . . ?
Al2_5 O1_7 C1_7 C2_7 63.8(14) . . . . ?
O1_7 C1_7 C2_7 F3_7 -47.0(11) . . . . ?
C4_7 C1_7 C2_7 F3_7 -165.7(9) . . . . ?
C3_7 C1_7 C2_7 F3_7 74.5(10) . . . . ?
O1_7 C1_7 C2_7 F1_7 -163.3(8) . . . . ?
C4_7 C1_7 C2_7 F1_7 78.1(10) . . . . ?
C3_7 C1_7 C2_7 F1_7 -41.8(10) . . . . ?
O1_7 C1_7 C2_7 F2_7 82.5(10) . . . . ?
C4_7 C1_7 C2_7 F2_7 -36.1(11) . . . . ?
C3_7 C1_7 C2_7 F2_7 -156.0(9) . . . . ?
O1_7 C1_7 C3_7 F4_7 80.1(10) . . . . ?
C4_7 C1_7 C3_7 F4_7 -155.9(8) . . . . ?
C2_7 C1_7 C3_7 F4_7 -39.4(10) . . . . ?
O1_7 C1_7 C3_7 F5_7 -41.3(11) . . . . ?
C4_7 C1_7 C3_7 F5_7 82.7(10) . . . . ?
C2_7 C1_7 C3_7 F5_7 -160.9(8) . . . . ?
O1_7 C1_7 C3_7 F6_7 -157.7(10) . . . . ?
C4_7 C1_7 C3_7 F6_7 -33.7(12) . . . . ?
C2_7 C1_7 C3_7 F6_7 82.7(11) . . . . ?
O1_7 C1_7 C4_7 F8_7 -159.1(9) . . . . ?
C3_7 C1_7 C4_7 F8_7 75.5(12) . . . . ?
C2_7 C1_7 C4_7 F8_7 -40.7(12) . . . . ?
O1_7 C1_7 C4_7 F9_7 -42.3(11) . . . . ?
C3_7 C1_7 C4_7 F9_7 -167.7(8) . . . . ?
C2_7 C1_7 C4_7 F9_7 76.1(10) . . . . ?
O1_7 C1_7 C4_7 F7_7 75.2(10) . . . . ?
C3_7 C1_7 C4_7 F7_7 -50.2(10) . . . . ?
C2_7 C1_7 C4_7 F7_7 -166.4(8) . . . . ?
O1_12 Al2_5 O1_11 C1_11 -24(2) . . . . ?
O1_10 Al2_5 O1_11 C1_11 -163.0(19) . . . . ?
O1_13 Al2_5 O1_11 C1_11 93(2) . . . . ?
Al2_5 O1_11 C1_11 C3_11 53(2) . . . . ?
Al2_5 O1_11 C1_11 C2_11 174.9(15) . . . . ?
Al2_5 O1_11 C1_11 C4_11 -67(2) . . . . ?
O1_11 C1_11 C2_11 F2_11 161.1(12) . . . . ?
C3_11 C1_11 C2_11 F2_11 -75.0(14) . . . . ?
C4_11 C1_11 C2_11 F2_11 42.2(14) . . . . ?
O1_11 C1_11 C2_11 F1_11 -80.7(13) . . . . ?
C3_11 C1_11 C2_11 F1_11 43.1(15) . . . . ?
C4_11 C1_11 C2_11 F1_11 160.3(11) . . . . ?
O1_11 C1_11 C2_11 F3_11 42.7(15) . . . . ?
C3_11 C1_11 C2_11 F3_11 166.6(12) . . . . ?
C4_11 C1_11 C2_11 F3_11 -76.2(14) . . . . ?
O1_11 C1_11 C3_11 F4_11 40.8(15) . . . . ?
C2_11 C1_11 C3_11 F4_11 -82.7(14) . . . . ?
C4_11 C1_11 C3_11 F4_11 161.3(12) . . . . ?
O1_11 C1_11 C3_11 F6_11 167.3(12) . . . . ?
C2_11 C1_11 C3_11 F6_11 43.8(15) . . . . ?
C4_11 C1_11 C3_11 F6_11 -72.2(14) . . . . ?
O1_11 C1_11 C3_11 F5_11 -76.8(14) . . . . ?
C2_11 C1_11 C3_11 F5_11 159.7(11) . . . . ?
C4_11 C1_11 C3_11 F5_11 43.7(16) . . . . ?
O1_11 C1_11 C4_11 F7_11 162.2(12) . . . . ?
C3_11 C1_11 C4_11 F7_11 39.9(16) . . . . ?
C2_11 C1_11 C4_11 F7_11 -77.2(14) . . . . ?
O1_11 C1_11 C4_11 F8_11 -72.9(14) . . . . ?
C3_11 C1_11 C4_11 F8_11 164.8(12) . . . . ?
C2_11 C1_11 C4_11 F8_11 47.6(15) . . . . ?
O1_11 C1_11 C4_11 F9_11 43.0(13) . . . . ?
C3_11 C1_11 C4_11 F9_11 -79.4(14) . . . . ?
C2_11 C1_11 C4_11 F9_11 163.5(10) . . . . ?
O1_9 Al2_5 O1_8 C1_8 -131(2) . . . . ?
O1_7 Al2_5 O1_8 C1_8 -5(3) . . . . ?
O1_6 Al2_5 O1_8 C1_8 110(2) . . . . ?
Al2_5 O1_8 C1_8 C4_8 -167(2) . . . . ?
Al2_5 O1_8 C1_8 C3_8 71(3) . . . . ?
Al2_5 O1_8 C1_8 C2_8 -45(3) . . . . ?
O1_8 C1_8 C2_8 F3_8 82.3(11) . . . . ?
C4_8 C1_8 C2_8 F3_8 -156.8(9) . . . . ?
C3_8 C1_8 C2_8 F3_8 -38.1(11) . . . . ?
O1_8 C1_8 C2_8 F1_8 -150.7(9) . . . . ?
C4_8 C1_8 C2_8 F1_8 -29.8(12) . . . . ?
C3_8 C1_8 C2_8 F1_8 88.9(10) . . . . ?
O1_8 C1_8 C2_8 F2_8 -44.1(11) . . . . ?
C4_8 C1_8 C2_8 F2_8 76.8(11) . . . . ?
C3_8 C1_8 C2_8 F2_8 -164.4(9) . . . . ?
O1_8 C1_8 C3_8 F4_8 -41.6(12) . . . . ?
C4_8 C1_8 C3_8 F4_8 -163.5(10) . . . . ?
C2_8 C1_8 C3_8 F4_8 77.7(11) . . . . ?
O1_8 C1_8 C3_8 F6_8 85.8(12) . . . . ?
C4_8 C1_8 C3_8 F6_8 -36.1(13) . . . . ?
C2_8 C1_8 C3_8 F6_8 -154.9(10) . . . . ?
O1_8 C1_8 C3_8 F5_8 -151.5(9) . . . . ?
C4_8 C1_8 C3_8 F5_8 86.6(11) . . . . ?
C2_8 C1_8 C3_8 F5_8 -32.2(11) . . . . ?
O1_8 C1_8 C4_8 F7_8 -46.2(12) . . . . ?
C3_8 C1_8 C4_8 F7_8 76.7(11) . . . . ?
C2_8 C1_8 C4_8 F7_8 -167.3(9) . . . . ?
O1_8 C1_8 C4_8 F9_8 -156.5(11) . . . . ?
C3_8 C1_8 C4_8 F9_8 -33.5(13) . . . . ?
C2_8 C1_8 C4_8 F9_8 82.4(12) . . . . ?
O1_8 C1_8 C4_8 F8_8 78.9(12) . . . . ?
C3_8 C1_8 C4_8 F8_8 -158.2(10) . . . . ?
C2_8 C1_8 C4_8 F8_8 -42.2(12) . . . . ?
O1_10 Al2_5 O1_12 C1_12 -61(3) . . . . ?
O1_11 Al2_5 O1_12 C1_12 168(3) . . . . ?
O1_13 Al2_5 O1_12 C1_12 56(3) . . . . ?
Al2_5 O1_12 C1_12 C2_12 161(2) . . . . ?
Al2_5 O1_12 C1_12 C4_12 45(3) . . . . ?
Al2_5 O1_12 C1_12 C3_12 -75(3) . . . . ?
O1_12 C1_12 C2_12 F3_12 66.8(16) . . . . ?
C4_12 C1_12 C2_12 F3_12 -173.6(14) . . . . ?
C3_12 C1_12 C2_12 F3_12 -55.5(17) . . . . ?
O1_12 C1_12 C2_12 F2_12 -61.1(16) . . . . ?
C4_12 C1_12 C2_12 F2_12 58.5(16) . . . . ?
C3_12 C1_12 C2_12 F2_12 176.6(14) . . . . ?
O1_12 C1_12 C2_12 F1_12 -175.3(15) . . . . ?
C4_12 C1_12 C2_12 F1_12 -55.7(17) . . . . ?
C3_12 C1_12 C2_12 F1_12 62.4(18) . . . . ?
O1_12 C1_12 C3_12 F5_12 -162.4(14) . . . . ?
C2_12 C1_12 C3_12 F5_12 -39.6(17) . . . . ?
C4_12 C1_12 C3_12 F5_12 76.6(15) . . . . ?
O1_12 C1_12 C3_12 F6_12 77.9(15) . . . . ?
C2_12 C1_12 C3_12 F6_12 -159.4(13) . . . . ?
C4_12 C1_12 C3_12 F6_12 -43.1(16) . . . . ?
O1_12 C1_12 C3_12 F4_12 -39.5(16) . . . . ?
C2_12 C1_12 C3_12 F4_12 83.3(15) . . . . ?
C4_12 C1_12 C3_12 F4_12 -160.5(12) . . . . ?
O1_12 C1_12 C4_12 F7_12 -41.6(17) . . . . ?
C2_12 C1_12 C4_12 F7_12 -160.6(13) . . . . ?
C3_12 C1_12 C4_12 F7_12 78.6(16) . . . . ?
O1_12 C1_12 C4_12 F9_12 -164.1(15) . . . . ?
C2_12 C1_12 C4_12 F9_12 76.9(16) . . . . ?
C3_12 C1_12 C4_12 F9_12 -44.0(17) . . . . ?
O1_12 C1_12 C4_12 F8_12 75.4(16) . . . . ?
C2_12 C1_12 C4_12 F8_12 -43.7(16) . . . . ?
C3_12 C1_12 C4_12 F8_12 -164.5(13) . . . . ?
O1_7 Al2_5 O1_9 C1_9 -54(2) . . . . ?
O1_6 Al2_5 O1_9 C1_9 -178(2) . . . . ?
O1_8 Al2_5 O1_9 C1_9 66(2) . . . . ?
Al2_5 O1_9 C1_9 C2_9 49(2) . . . . ?
Al2_5 O1_9 C1_9 C4_9 174.9(18) . . . . ?
Al2_5 O1_9 C1_9 C3_9 -70(2) . . . . ?
O1_9 C1_9 C2_9 F2_9 -43.8(12) . . . . ?
C4_9 C1_9 C2_9 F2_9 -170.0(8) . . . . ?
C3_9 C1_9 C2_9 F2_9 73.4(10) . . . . ?
O1_9 C1_9 C2_9 F3_9 -168.9(10) . . . . ?
C4_9 C1_9 C2_9 F3_9 64.8(11) . . . . ?
C3_9 C1_9 C2_9 F3_9 -51.7(11) . . . . ?
O1_9 C1_9 C2_9 F1_9 72.4(12) . . . . ?
C4_9 C1_9 C2_9 F1_9 -53.8(11) . . . . ?
C3_9 C1_9 C2_9 F1_9 -170.4(9) . . . . ?
O1_9 C1_9 C3_9 F5_9 -164.3(9) . . . . ?
C2_9 C1_9 C3_9 F5_9 75.7(10) . . . . ?
C4_9 C1_9 C3_9 F5_9 -44.8(11) . . . . ?
O1_9 C1_9 C3_9 F6_9 -46.4(12) . . . . ?
C2_9 C1_9 C3_9 F6_9 -166.4(9) . . . . ?
C4_9 C1_9 C3_9 F6_9 73.1(11) . . . . ?
O1_9 C1_9 C3_9 F4_9 75.3(10) . . . . ?
C2_9 C1_9 C3_9 F4_9 -44.6(10) . . . . ?
C4_9 C1_9 C3_9 F4_9 -165.2(8) . . . . ?
O1_9 C1_9 C4_9 F8_9 -46.9(12) . . . . ?
C2_9 C1_9 C4_9 F8_9 78.9(11) . . . . ?
C3_9 C1_9 C4_9 F8_9 -163.0(9) . . . . ?
O1_9 C1_9 C4_9 F7_9 -175.1(11) . . . . ?
C2_9 C1_9 C4_9 F7_9 -49.3(13) . . . . ?
C3_9 C1_9 C4_9 F7_9 68.7(12) . . . . ?
O1_9 C1_9 C4_9 F9_9 67.5(11) . . . . ?
C2_9 C1_9 C4_9 F9_9 -166.7(9) . . . . ?
C3_9 C1_9 C4_9 F9_9 -48.6(10) . . . . ?
O1_12 Al2_5 O1_13 C1_13 -143(3) . . . . ?
O1_10 Al2_5 O1_13 C1_13 -12(3) . . . . ?
O1_11 Al2_5 O1_13 C1_13 96(3) . . . . ?
Al2_5 O1_13 C1_13 C4_13 -33(3) . . . . ?
Al2_5 O1_13 C1_13 C3_13 87(3) . . . . ?
Al2_5 O1_13 C1_13 C2_13 -155(2) . . . . ?
O1_13 C1_13 C2_13 F3_13 -162.5(15) . . . . ?
C4_13 C1_13 C2_13 F3_13 77.1(16) . . . . ?
C3_13 C1_13 C2_13 F3_13 -44.1(17) . . . . ?
O1_13 C1_13 C2_13 F1_13 77.2(16) . . . . ?
C4_13 C1_13 C2_13 F1_13 -43.2(17) . . . . ?
C3_13 C1_13 C2_13 F1_13 -164.4(13) . . . . ?
O1_13 C1_13 C2_13 F2_13 -41.1(17) . . . . ?
C4_13 C1_13 C2_13 F2_13 -161.5(14) . . . . ?
C3_13 C1_13 C2_13 F2_13 77.3(17) . . . . ?
O1_13 C1_13 C3_13 F4_13 78.0(16) . . . . ?
C4_13 C1_13 C3_13 F4_13 -161.0(13) . . . . ?
C2_13 C1_13 C3_13 F4_13 -38.7(17) . . . . ?
O1_13 C1_13 C3_13 F6_13 -43.2(16) . . . . ?
C4_13 C1_13 C3_13 F6_13 77.8(16) . . . . ?
C2_13 C1_13 C3_13 F6_13 -159.9(13) . . . . ?
O1_13 C1_13 C3_13 F5_13 -162.4(14) . . . . ?
C4_13 C1_13 C3_13 F5_13 -41.4(16) . . . . ?
C2_13 C1_13 C3_13 F5_13 81.0(16) . . . . ?
O1_13 C1_13 C4_13 F8_13 -40.9(15) . . . . ?
C3_13 C1_13 C4_13 F8_13 -161.6(12) . . . . ?
C2_13 C1_13 C4_13 F8_13 77.7(15) . . . . ?
O1_13 C1_13 C4_13 F9_13 79.4(15) . . . . ?
C3_13 C1_13 C4_13 F9_13 -41.4(16) . . . . ?
C2_13 C1_13 C4_13 F9_13 -162.1(12) . . . . ?
O1_13 C1_13 C4_13 F7_13 -158.9(13) . . . . ?
C3_13 C1_13 C4_13 F7_13 80.3(14) . . . . ?
C2_13 C1_13 C4_13 F7_13 -40.4(15) . . . . ?
C28_14 C23_14 C24_14 C25_14 0.8(12) . . . . ?
C29_14 C23_14 C24_14 C25_14 -179.9(10) . . . . ?
C23_14 C24_14 C25_14 C26_14 1.4(12) . . . . ?
C24_14 C25_14 C26_14 C27_14 -1.6(14) . . . . ?
C25_14 C26_14 C27_14 C28_14 -0.3(18) . . . . ?
C24_14 C23_14 C28_14 C27_14 -2.7(16) . . . . ?
C29_14 C23_14 C28_14 C27_14 178.0(12) . . . . ?
C26_14 C27_14 C28_14 C23_14 2.5(19) . . . . ?
C28_15 C23_15 C24_15 C25_15 0(2) . . . . ?
C29_15 C23_15 C24_15 C25_15 179.6(18) . . . . ?
C23_15 C24_15 C25_15 C26_15 -0.4(18) . . . . ?
C24_15 C25_15 C26_15 C27_15 1(3) . . . . ?
C25_15 C26_15 C27_15 C28_15 -1(4) . . . . ?
C24_15 C23_15 C28_15 C27_15 1(4) . . . . ?
C29_15 C23_15 C28_15 C27_15 -179(3) . . . . ?
C26_15 C27_15 C28_15 C23_15 0(5) . . . . ?
C28_16 C23_16 C24_16 C25_16 1.5(14) . . . . ?
C29_16 C23_16 C24_16 C25_16 -178.1(12) . . . . ?
C23_16 C24_16 C25_16 C26_16 0.0(12) . . . . ?
C24_16 C25_16 C26_16 C27_16 -0.6(17) . . . . ?
C25_16 C26_16 C27_16 C28_16 0(2) . . . . ?
C26_16 C27_16 C28_16 C23_16 2(3) . . . . ?
C24_16 C23_16 C28_16 C27_16 -2(2) . . . . ?
C29_16 C23_16 C28_16 C27_16 177.3(17) . . . . ?
C28_17 C23_17 C24_17 C25_17 0.6(19) . . . . ?
C29_17 C23_17 C24_17 C25_17 -179.7(16) . . . . ?
C23_17 C24_17 C25_17 C26_17 0.4(17) . . . . ?
C24_17 C25_17 C26_17 C27_17 -1(3) . . . . ?
C25_17 C26_17 C27_17 C28_17 1(3) . . . . ?
C24_17 C23_17 C28_17 C27_17 -1(3) . . . . ?
C29_17 C23_17 C28_17 C27_17 180(2) . . . . ?
C26_17 C27_17 C28_17 C23_17 0(4) . . . . ?
